data_7103648
loop_
_publ_author_name
'Forbes, Glenn C.'
'Kenley, Fiona R.'
'Kennedy, Alan R.'
'Mulvey, Robert E.'
'O'Hara, Charles T.'
'Parkinson, John A.'

_publ_section_title
;
 Synthesis of the mixed lithium--potassium--(bis)magnesium N-metallated/N,
 C-dimetallated amide [Li2K2Mg4{But(Me3Si)N}4{But[Me2(H2C)Si]N}4]: an
 inverse crown molecule with an atomless cavity
;
_journal_coden_ASTM CHCOFS
_journal_issue 10
_journal_name_full
;
 Chemical Communications (Cambridge, United Kingdom)
;
_journal_page_first 1140
_journal_page_last 1141
_journal_paper_doi 10.1039/b301374j
_journal_year 2003
_chemical_formula_sum 'C62 H154 K2 Li2 Mg4 N8 Si8'
_chemical_formula_weight 1425.97
_space_group_IT_number 15
_symmetry_cell_setting monoclinic
_symmetry_space_group_name_Hall '-C 2yc'
_symmetry_space_group_name_H-M 'C 1 2/c 1'
_atom_sites_solution_hydrogens geom
_atom_sites_solution_primary direct
_atom_sites_solution_secondary difmap
_audit_creation_method SHELXL-97
_cell_angle_alpha 90.00
_cell_angle_beta 106.135(2)
_cell_angle_gamma 90.00
_cell_formula_units_Z 8
_cell_length_a 29.5490(2)
_cell_length_b 14.6937(1)
_cell_length_c 43.9600(3)
_cell_measurement_reflns_used 23129
_cell_measurement_temperature 123(2)
_cell_measurement_theta_max 26.37
_cell_measurement_theta_min 2.91
_cell_volume 18334.9(2)
_computing_data_collection 'Collect and Denzo'
_computing_structure_refinement 'SHELXL-97 (Sheldrick, 1997)'
_computing_structure_solution Shelxls-97
_diffrn_ambient_temperature 123(2)
_diffrn_measured_fraction_theta_full 0.973
_diffrn_measured_fraction_theta_max 0.973
_diffrn_measurement_device_type 'Nonius Kappa CCD'
_diffrn_measurement_method 'omega and phi scans'
_diffrn_radiation_monochromator graphite
_diffrn_radiation_source 'fine-focus sealed tube'
_diffrn_radiation_type MoK\a
_diffrn_radiation_wavelength 0.71073
_diffrn_reflns_av_R_equivalents 0.0298
_diffrn_reflns_av_sigmaI/netI 0.0439
_diffrn_reflns_limit_h_max 37
_diffrn_reflns_limit_h_min -33
_diffrn_reflns_limit_k_max 0
_diffrn_reflns_limit_k_min -18
_diffrn_reflns_limit_l_max 54
_diffrn_reflns_limit_l_min -54
_diffrn_reflns_number 33036
_diffrn_reflns_theta_full 26.85
_diffrn_reflns_theta_max 26.85
_diffrn_reflns_theta_min 1.56
_diffrn_standards_decay_% 0
_diffrn_standards_number 0
_exptl_absorpt_coefficient_mu 0.271
_exptl_absorpt_correction_type none
_exptl_crystal_colour colourless
_exptl_crystal_density_diffrn 1.033
_exptl_crystal_density_method 'not measured'
_exptl_crystal_description 'fragment from large prism'
_exptl_crystal_F_000 6288
_exptl_crystal_size_max 0.35
_exptl_crystal_size_mid 0.30
_exptl_crystal_size_min 0.15
_refine_diff_density_max 0.653
_refine_diff_density_min -0.589
_refine_diff_density_rms 0.059
_refine_ls_extinction_method none
_refine_ls_goodness_of_fit_ref 1.051
_refine_ls_hydrogen_treatment mixed
_refine_ls_matrix_type full
_refine_ls_number_parameters 858
_refine_ls_number_reflns 19142
_refine_ls_number_restraints 0
_refine_ls_restrained_S_all 1.051
_refine_ls_R_factor_all 0.0679
_refine_ls_R_factor_gt 0.0505
_refine_ls_shift/su_max 0.020
_refine_ls_shift/su_mean 0.000
_refine_ls_structure_factor_coef Fsqd
_refine_ls_weighting_details 'calc w=1/[\s^2^(Fo^2^)+(0.0432P)^2^+39.9099P] where P=(Fo^2^+2Fc^2^)/3'
_refine_ls_weighting_scheme calc
_refine_ls_wR_factor_gt 0.1138
_refine_ls_wR_factor_ref 0.1213
_reflns_number_gt 15434
_reflns_number_total 19142
_reflns_threshold_expression >2sigma(I)
_cod_data_source_file b301374j.txt
_cod_data_source_block grem82
_cod_depositor_comments
;
The following automatic conversions were performed:
'_symmetry_cell_setting' value 'MONOCLINIC' changed to 'monoclinic'
according to '/home/saulius/struct/CIF-dictionaries/cif_core.dic'
dictionary named 'cif_core.dic' version 2.4.1 from 2010-06-29.

Automatic conversion script
Id: cif_fix_enum 1527 2010-12-29 10:47:43Z saulius 
;
_cod_original_sg_symbol_H-M C2/c
_cod_database_code 7103648

loop_
_symmetry_equiv_pos_as_xyz
'x, y, z'
'-x, y, -z+1/2'
'x+1/2, y+1/2, z'
'-x+1/2, y+1/2, -z+1/2'
'-x, -y, -z'
'x, -y, z-1/2'
'-x+1/2, -y+1/2, -z'
'x+1/2, -y+1/2, z-1/2'

loop_
_atom_site_label
_atom_site_type_symbol
_atom_site_fract_x
_atom_site_fract_y
_atom_site_fract_z
_atom_site_U_iso_or_equiv
_atom_site_adp_type
_atom_site_occupancy
_atom_site_symmetry_multiplicity
_atom_site_calc_flag
_atom_site_refinement_flags
_atom_site_disorder_assembly
_atom_site_disorder_group
K1 K 0.675873(18) 0.30682(4) 0.636362(13) 0.02986(12) Uani 1 1 d . . .
K2 K 0.805349(18) -0.01111(4) 0.625077(12) 0.02898(12) Uani 1 1 d . . .
Mg1 Mg 0.79760(3) 0.38311(5) 0.656817(17) 0.02177(16) Uani 1 1 d . . .
Mg2 Mg 0.70215(2) -0.01138(5) 0.557185(17) 0.02018(15) Uani 1 1 d . . .
Mg3 Mg 0.85959(3) 0.11084(5) 0.697057(17) 0.02060(16) Uani 1 1 d . . .
Mg4 Mg 0.60433(3) 0.10625(5) 0.611840(17) 0.02132(16) Uani 1 1 d . . .
Li1 Li 0.86593(16) 0.2910(3) 0.69734(11) 0.0367(10) Uani 1 1 d . . .
Li2 Li 0.61665(15) 0.0036(3) 0.56501(10) 0.0313(9) Uani 1 1 d . . .
Si1 Si 0.71726(3) 0.53554(4) 0.644108(16) 0.03005(15) Uani 1 1 d . . .
Si2 Si 0.89049(2) 0.28402(4) 0.645265(14) 0.02136(13) Uani 1 1 d . . .
Si3 Si 0.81034(2) 0.26140(4) 0.732213(14) 0.02050(13) Uani 1 1 d . . .
Si4 Si 0.89685(2) -0.09393(4) 0.691862(16) 0.02593(14) Uani 1 1 d . . .
Si5 Si 0.79433(2) -0.11882(5) 0.550653(16) 0.02782(15) Uani 1 1 d . . .
Si6 Si 0.63943(2) -0.10583(4) 0.612294(14) 0.01919(13) Uani 1 1 d . . .
Si7 Si 0.62201(2) 0.14636(4) 0.532566(14) 0.02242(13) Uani 1 1 d . . .
Si8 Si 0.55698(2) 0.27264(5) 0.639567(18) 0.03196(16) Uani 1 1 d . . .
N1 N 0.74144(7) 0.44953(12) 0.62788(4) 0.0234(4) Uani 1 1 d . A .
N2 N 0.86948(6) 0.37538(12) 0.66245(4) 0.0233(4) Uani 1 1 d . B .
N3 N 0.86209(6) 0.20615(12) 0.73192(4) 0.0211(4) Uani 1 1 d . . .
N4 N 0.85056(6) -0.02606(12) 0.69362(4) 0.0199(4) Uani 1 1 d . . .
N5 N 0.77045(6) -0.01578(12) 0.55567(4) 0.0214(4) Uani 1 1 d . . .
N6 N 0.59250(6) -0.03006(12) 0.60181(4) 0.0192(4) Uani 1 1 d . . .
N7 N 0.63946(6) 0.03575(12) 0.52756(4) 0.0210(4) Uani 1 1 d . . .
N8 N 0.60023(6) 0.19158(13) 0.64770(4) 0.0244(4) Uani 1 1 d . . .
C1 C 0.65184(10) 0.5523(2) 0.62789(8) 0.0484(8) Uani 1 1 d . . .
H1A H 0.6450 0.5813 0.6070 0.073 Uiso 1 1 calc R . .
H1B H 0.6404 0.5912 0.6423 0.073 Uiso 1 1 calc R . .
H1C H 0.6360 0.4931 0.6259 0.073 Uiso 1 1 calc R . .
C2 C 0.74292(11) 0.65170(19) 0.64340(9) 0.0546(9) Uani 1 1 d . . .
H2A H 0.7770 0.6495 0.6533 0.082 Uiso 1 1 calc R . .
H2B H 0.7284 0.6941 0.6551 0.082 Uiso 1 1 calc R . .
H2C H 0.7368 0.6723 0.6214 0.082 Uiso 1 1 calc R . .
C3 C 0.72576(14) 0.5065(2) 0.68683(7) 0.0599(10) Uani 1 1 d . . .
H3A H 0.7102 0.4485 0.6884 0.090 Uiso 1 1 calc R . .
H3B H 0.7120 0.5545 0.6969 0.090 Uiso 1 1 calc R . .
H3C H 0.7595 0.5014 0.6975 0.090 Uiso 1 1 calc R . .
C4 C 0.73896(9) 0.45102(15) 0.59356(5) 0.0246(5) Uani 1 1 d . . .
C5 C 0.78072(14) 0.5059(3) 0.58737(10) 0.0363(10) Uiso 0.677(5) 1 d P A 1
H5A H 0.7777 0.5702 0.5924 0.054 Uiso 0.677(5) 1 calc PR A 1
H5B H 0.7801 0.5001 0.5650 0.054 Uiso 0.677(5) 1 calc PR A 1
H5C H 0.8106 0.4820 0.6008 0.054 Uiso 0.677(5) 1 calc PR A 1
C6 C 0.69388(14) 0.4836(3) 0.57164(10) 0.0406(11) Uiso 0.677(5) 1 d P A 1
H6A H 0.6676 0.4487 0.5752 0.061 Uiso 0.677(5) 1 calc PR A 1
H6B H 0.6948 0.4754 0.5497 0.061 Uiso 0.677(5) 1 calc PR A 1
H6C H 0.6896 0.5483 0.5756 0.061 Uiso 0.677(5) 1 calc PR A 1
C7 C 0.74771(13) 0.3511(2) 0.58417(8) 0.0267(9) Uiso 0.677(5) 1 d P A 1
H7A H 0.7765 0.3275 0.5990 0.040 Uiso 0.677(5) 1 calc PR A 1
H7B H 0.7513 0.3505 0.5627 0.040 Uiso 0.677(5) 1 calc PR A 1
H7C H 0.7209 0.3129 0.5850 0.040 Uiso 0.677(5) 1 calc PR A 1
C8 C 0.88816(9) 0.29855(18) 0.60211(6) 0.0322(6) Uani 1 1 d . . .
H8A H 0.8561 0.3148 0.5900 0.048 Uiso 1 1 calc R . .
H8B H 0.8973 0.2414 0.5940 0.048 Uiso 1 1 calc R . .
H8C H 0.9099 0.3470 0.6000 0.048 Uiso 1 1 calc R . .
C9 C 0.85648(8) 0.18268(15) 0.65233(5) 0.0217(5) Uani 1 1 d . . .
C10 C 0.95382(8) 0.25328(18) 0.66548(6) 0.0326(6) Uani 1 1 d . . .
H10A H 0.9746 0.3020 0.6621 0.049 Uiso 1 1 calc R . .
H10B H 0.9618 0.1963 0.6566 0.049 Uiso 1 1 calc R . .
H10C H 0.9579 0.2456 0.6882 0.049 Uiso 1 1 calc R . .
C11 C 0.89448(9) 0.46455(17) 0.66962(6) 0.0338(6) Uani 1 1 d . . .
C12 C 0.91625(13) 0.4967(2) 0.64408(9) 0.0415(9) Uiso 0.791(5) 1 d P B 1
H12A H 0.9411 0.4542 0.6425 0.062 Uiso 0.791(5) 1 calc PR B 1
H12B H 0.9298 0.5574 0.6495 0.062 Uiso 0.791(5) 1 calc PR B 1
H12C H 0.8919 0.4991 0.6237 0.062 Uiso 0.791(5) 1 calc PR B 1
C13 C 0.86054(13) 0.5349(2) 0.67521(10) 0.0387(9) Uiso 0.791(5) 1 d P B 1
H13A H 0.8354 0.5448 0.6556 0.058 Uiso 0.791(5) 1 calc PR B 1
H13B H 0.8773 0.5921 0.6819 0.058 Uiso 0.791(5) 1 calc PR B 1
H13C H 0.8468 0.5134 0.6918 0.058 Uiso 0.791(5) 1 calc PR B 1
C14 C 0.93496(13) 0.4566(3) 0.70144(9) 0.0439(10) Uiso 0.791(5) 1 d P B 1
H14A H 0.9214 0.4399 0.7187 0.066 Uiso 0.791(5) 1 calc PR B 1
H14B H 0.9512 0.5152 0.7063 0.066 Uiso 0.791(5) 1 calc PR B 1
H14C H 0.9574 0.4097 0.6992 0.066 Uiso 0.791(5) 1 calc PR B 1
C15 C 0.77960(8) 0.28532(15) 0.68966(5) 0.0203(4) Uani 1 1 d . . .
C16 C 0.81927(9) 0.37650(17) 0.75235(6) 0.0317(5) Uani 1 1 d . . .
H16A H 0.8352 0.3686 0.7749 0.048 Uiso 1 1 calc R . .
H16B H 0.7886 0.4056 0.7498 0.048 Uiso 1 1 calc R . .
H16C H 0.8387 0.4148 0.7427 0.048 Uiso 1 1 calc R . .
C17 C 0.77137(9) 0.19946(17) 0.75281(6) 0.0291(5) Uani 1 1 d . . .
H17A H 0.7685 0.1355 0.7462 0.044 Uiso 1 1 calc R . .
H17B H 0.7401 0.2277 0.7472 0.044 Uiso 1 1 calc R . .
H17C H 0.7852 0.2029 0.7758 0.044 Uiso 1 1 calc R . .
C18 C 0.90338(8) 0.19705(17) 0.76067(5) 0.0292(5) Uani 1 1 d . . .
C19 C 0.93211(10) 0.2852(2) 0.76638(7) 0.0467(7) Uani 1 1 d . . .
H19A H 0.9440 0.2978 0.7481 0.070 Uiso 1 1 calc R . .
H19B H 0.9587 0.2787 0.7854 0.070 Uiso 1 1 calc R . .
H19C H 0.9120 0.3357 0.7693 0.070 Uiso 1 1 calc R . .
C20 C 0.88926(10) 0.1728(2) 0.79077(6) 0.0403(7) Uani 1 1 d . . .
H20A H 0.8697 0.2217 0.7956 0.060 Uiso 1 1 calc R . .
H20B H 0.9177 0.1655 0.8085 0.060 Uiso 1 1 calc R . .
H20C H 0.8714 0.1158 0.7874 0.060 Uiso 1 1 calc R . .
C21 C 0.93535(9) 0.12125(19) 0.75469(6) 0.0358(6) Uani 1 1 d . . .
H21A H 0.9181 0.0635 0.7515 0.054 Uiso 1 1 calc R . .
H21B H 0.9632 0.1160 0.7730 0.054 Uiso 1 1 calc R . .
H21C H 0.9453 0.1357 0.7357 0.054 Uiso 1 1 calc R . .
C22 C 0.93861(10) -0.02102(19) 0.67713(8) 0.0455(7) Uani 1 1 d . . .
H22A H 0.9230 0.0000 0.6556 0.068 Uiso 1 1 calc R . .
H22B H 0.9666 -0.0567 0.6769 0.068 Uiso 1 1 calc R . .
H22C H 0.9481 0.0316 0.6912 0.068 Uiso 1 1 calc R . .
C23 C 0.88114(10) -0.19211(18) 0.66300(7) 0.0403(6) Uani 1 1 d . . .
H23A H 0.8680 -0.2420 0.6727 0.060 Uiso 1 1 calc R . .
H23B H 0.9095 -0.2132 0.6577 0.060 Uiso 1 1 calc R . .
H23C H 0.8578 -0.1719 0.6437 0.060 Uiso 1 1 calc R . .
C24 C 0.93192(10) -0.1481(2) 0.72971(7) 0.0489(8) Uani 1 1 d . . .
H24A H 0.9433 -0.1010 0.7458 0.073 Uiso 1 1 calc R . .
H24B H 0.9588 -0.1807 0.7260 0.073 Uiso 1 1 calc R . .
H24C H 0.9119 -0.1910 0.7371 0.073 Uiso 1 1 calc R . .
C25 C 0.81296(8) -0.06036(15) 0.70740(5) 0.0222(5) Uani 1 1 d . . .
C26 C 0.76903(8) -0.00109(17) 0.69516(6) 0.0257(5) Uani 1 1 d . . .
C27 C 0.82810(9) -0.05407(19) 0.74367(6) 0.0321(6) Uani 1 1 d . . .
H27A H 0.8566 -0.0906 0.7521 0.048 Uiso 1 1 calc R . .
H27B H 0.8028 -0.0771 0.7520 0.048 Uiso 1 1 calc R . .
H27C H 0.8346 0.0096 0.7501 0.048 Uiso 1 1 calc R . .
C28 C 0.79799(9) -0.15873(17) 0.69792(6) 0.0336(6) Uani 1 1 d . . .
H28A H 0.7887 -0.1641 0.6748 0.050 Uiso 1 1 calc R . .
H28B H 0.7713 -0.1751 0.7059 0.050 Uiso 1 1 calc R . .
H28C H 0.8244 -0.1999 0.7070 0.050 Uiso 1 1 calc R . .
C29 C 0.76071(10) -0.20727(17) 0.56631(7) 0.0382(6) Uani 1 1 d . . .
H29A H 0.7645 -0.1962 0.5889 0.057 Uiso 1 1 calc R . .
H29B H 0.7729 -0.2678 0.5635 0.057 Uiso 1 1 calc R . .
H29C H 0.7272 -0.2039 0.5547 0.057 Uiso 1 1 calc R . .
C30 C 0.85827(10) -0.1371(2) 0.57392(7) 0.0456(7) Uani 1 1 d . . .
H30A H 0.8789 -0.1103 0.5623 0.068 Uiso 1 1 calc R . .
H30B H 0.8646 -0.2025 0.5767 0.068 Uiso 1 1 calc R . .
H30C H 0.8642 -0.1080 0.5947 0.068 Uiso 1 1 calc R . .
C31 C 0.79247(10) -0.15119(18) 0.50900(6) 0.0370(6) Uani 1 1 d . . .
H31A H 0.7600 -0.1472 0.4955 0.055 Uiso 1 1 calc R . .
H31B H 0.8040 -0.2136 0.5087 0.055 Uiso 1 1 calc R . .
H31C H 0.8125 -0.1096 0.5010 0.055 Uiso 1 1 calc R . .
C32 C 0.78640(8) 0.06882(16) 0.54345(5) 0.0238(5) Uani 1 1 d . . .
C33 C 0.77355(9) 0.15031(16) 0.56136(6) 0.0321(6) Uani 1 1 d . . .
H33A H 0.7397 0.1492 0.5594 0.048 Uiso 1 1 calc R . .
H33B H 0.7815 0.2070 0.5523 0.048 Uiso 1 1 calc R . .
H33C H 0.7912 0.1466 0.5838 0.048 Uiso 1 1 calc R . .
C34 C 0.76109(9) 0.08339(17) 0.50798(5) 0.0297(5) Uani 1 1 d . . .
H34A H 0.7686 0.0329 0.4956 0.044 Uiso 1 1 calc R . .
H34B H 0.7716 0.1408 0.5009 0.044 Uiso 1 1 calc R . .
H34C H 0.7270 0.0857 0.5049 0.044 Uiso 1 1 calc R . .
C35 C 0.83976(9) 0.07262(19) 0.54784(7) 0.0381(6) Uani 1 1 d . . .
H35A H 0.8564 0.0623 0.5702 0.057 Uiso 1 1 calc R . .
H35B H 0.8482 0.1325 0.5413 0.057 Uiso 1 1 calc R . .
H35C H 0.8486 0.0254 0.5348 0.057 Uiso 1 1 calc R . .
C36 C 0.69006(8) -0.04678(16) 0.60298(5) 0.0209(4) Uani 1 1 d . . .
C37 C 0.65450(8) -0.14687(17) 0.65452(5) 0.0275(5) Uani 1 1 d . . .
H37A H 0.6556 -0.0949 0.6687 0.041 Uiso 1 1 calc R . .
H37B H 0.6853 -0.1770 0.6599 0.041 Uiso 1 1 calc R . .
H37C H 0.6304 -0.1901 0.6569 0.041 Uiso 1 1 calc R . .
C38 C 0.63039(9) -0.21268(16) 0.58742(6) 0.0297(5) Uani 1 1 d . . .
H38A H 0.6056 -0.2498 0.5922 0.045 Uiso 1 1 calc R . .
H38B H 0.6598 -0.2475 0.5923 0.045 Uiso 1 1 calc R . .
H38C H 0.6210 -0.1962 0.5649 0.045 Uiso 1 1 calc R . .
C39 C 0.54267(8) -0.05915(16) 0.59717(5) 0.0240(5) Uani 1 1 d . . .
C40 C 0.51296(9) 0.02546(19) 0.59841(7) 0.0317(5) Uani 1 1 d . . .
C41 C 0.52254(8) -0.10252(18) 0.56436(6) 0.0317(5) Uani 1 1 d . . .
H41A H 0.5234 -0.0581 0.5479 0.048 Uiso 1 1 calc R . .
H41B H 0.4899 -0.1214 0.5619 0.048 Uiso 1 1 calc R . .
H41C H 0.5415 -0.1558 0.5624 0.048 Uiso 1 1 calc R . .
C42 C 0.53615(9) -0.12700(18) 0.62214(6) 0.0329(6) Uani 1 1 d . . .
H42A H 0.5537 -0.1829 0.6210 0.049 Uiso 1 1 calc R . .
H42B H 0.5026 -0.1414 0.6181 0.049 Uiso 1 1 calc R . .
H42C H 0.5480 -0.1001 0.6433 0.049 Uiso 1 1 calc R . .
C43 C 0.63696(8) 0.16394(15) 0.57644(5) 0.0226(5) Uani 1 1 d . . .
C44 C 0.64821(10) 0.23688(17) 0.51228(6) 0.0363(6) Uani 1 1 d . . .
H44A H 0.6826 0.2321 0.5191 0.054 Uiso 1 1 calc R . .
H44B H 0.6387 0.2970 0.5179 0.054 Uiso 1 1 calc R . .
H44C H 0.6369 0.2286 0.4893 0.054 Uiso 1 1 calc R . .
C45 C 0.55643(9) 0.16665(18) 0.51790(6) 0.0351(6) Uani 1 1 d . . .
H45A H 0.5462 0.1615 0.4948 0.053 Uiso 1 1 calc R . .
H45B H 0.5491 0.2277 0.5241 0.053 Uiso 1 1 calc R . .
H45C H 0.5399 0.1212 0.5272 0.053 Uiso 1 1 calc R . .
C46 C 0.62279(8) -0.01604(16) 0.49723(5) 0.0243(5) Uani 1 1 d . . .
C47 C 0.62124(9) 0.04152(17) 0.46769(5) 0.0307(5) Uani 1 1 d . . .
H47A H 0.5987 0.0914 0.4660 0.046 Uiso 1 1 calc R . .
H47B H 0.6115 0.0032 0.4488 0.046 Uiso 1 1 calc R . .
H47C H 0.6526 0.0666 0.4695 0.046 Uiso 1 1 calc R . .
C48 C 0.57355(8) -0.05616(17) 0.49362(6) 0.0305(5) Uani 1 1 d . . .
H48A H 0.5747 -0.0974 0.5113 0.046 Uiso 1 1 calc R . .
H48B H 0.5633 -0.0898 0.4736 0.046 Uiso 1 1 calc R . .
H48C H 0.5512 -0.0068 0.4936 0.046 Uiso 1 1 calc R . .
C49 C 0.65637(10) -0.09568(18) 0.49800(6) 0.0311(5) Uani 1 1 d . . .
C50 C 0.57278(11) 0.38591(19) 0.66005(8) 0.0499(8) Uani 1 1 d . . .
H50A H 0.5668 0.3838 0.6809 0.075 Uiso 1 1 calc R . .
H50B H 0.5535 0.4339 0.6472 0.075 Uiso 1 1 calc R . .
H50C H 0.6062 0.3988 0.6627 0.075 Uiso 1 1 calc R . .
C51 C 0.49984(10) 0.2429(2) 0.64790(9) 0.0561(9) Uani 1 1 d . . .
H51A H 0.4879 0.1854 0.6374 0.084 Uiso 1 1 calc R . .
H51B H 0.4768 0.2913 0.6399 0.084 Uiso 1 1 calc R . .
H51C H 0.5049 0.2363 0.6708 0.084 Uiso 1 1 calc R . .
C52 C 0.54250(12) 0.2980(2) 0.59619(7) 0.0555(9) Uani 1 1 d . . .
H52A H 0.5699 0.3256 0.5914 0.083 Uiso 1 1 calc R . .
H52B H 0.5159 0.3404 0.5903 0.083 Uiso 1 1 calc R . .
H52C H 0.5341 0.2414 0.5841 0.083 Uiso 1 1 calc R . .
C53 C 0.61845(8) 0.15174(17) 0.67982(5) 0.0274(5) Uani 1 1 d . . .
C54 C 0.66685(9) 0.10890(18) 0.68251(6) 0.0345(6) Uani 1 1 d . . .
H54A H 0.6640 0.0646 0.6654 0.052 Uiso 1 1 calc R . .
H54B H 0.6782 0.0782 0.7030 0.052 Uiso 1 1 calc R . .
H54C H 0.6892 0.1566 0.6808 0.052 Uiso 1 1 calc R . .
C55 C 0.62615(11) 0.2217(2) 0.70670(7) 0.0478(7) Uani 1 1 d . . .
H55A H 0.6462 0.2711 0.7029 0.072 Uiso 1 1 calc R . .
H55B H 0.6414 0.1921 0.7269 0.072 Uiso 1 1 calc R . .
H55C H 0.5957 0.2466 0.7074 0.072 Uiso 1 1 calc R . .
C56 C 0.58660(10) 0.0751(2) 0.68598(7) 0.0430(7) Uani 1 1 d . . .
H56A H 0.5552 0.0995 0.6844 0.065 Uiso 1 1 calc R . .
H56B H 0.6002 0.0501 0.7072 0.065 Uiso 1 1 calc R . .
H56C H 0.5841 0.0269 0.6702 0.065 Uiso 1 1 calc R . .
C58 C 0.47351(19) -0.4344(4) 0.60097(13) 0.1092(17) Uiso 1 1 d . . .
H58A H 0.4697 -0.5005 0.5986 0.164 Uiso 1 1 calc R . .
H58B H 0.4465 -0.4086 0.6067 0.164 Uiso 1 1 calc R . .
H58C H 0.5025 -0.4208 0.6176 0.164 Uiso 1 1 calc R . .
C59 C 0.4764(2) -0.3946(4) 0.57097(14) 0.1100(17) Uiso 1 1 d . . .
H59A H 0.4481 -0.4131 0.5541 0.132 Uiso 1 1 calc R . .
H59B H 0.4756 -0.3275 0.5728 0.132 Uiso 1 1 calc R . .
C60 C 0.51705(18) -0.4192(4) 0.56142(12) 0.0980(15) Uiso 1 1 d . . .
H60A H 0.5174 -0.4863 0.5598 0.118 Uiso 1 1 calc R . .
H60B H 0.5451 -0.4016 0.5787 0.118 Uiso 1 1 calc R . .
C61 C 0.52311(17) -0.3815(4) 0.53164(12) 0.0943(14) Uiso 1 1 d . . .
H61A H 0.5226 -0.3144 0.5334 0.113 Uiso 1 1 calc R . .
H61B H 0.4949 -0.3990 0.5145 0.113 Uiso 1 1 calc R . .
C62 C 0.5657(2) -0.4061(4) 0.52073(16) 0.129(2) Uiso 1 1 d . . .
H62A H 0.5944 -0.3931 0.5382 0.155 Uiso 1 1 calc R . .
H62B H 0.5651 -0.4725 0.5167 0.155 Uiso 1 1 calc R . .
C63 C 0.5697(2) -0.3586(5) 0.49210(16) 0.141(2) Uiso 1 1 d . . .
H63A H 0.5506 -0.3902 0.4733 0.211 Uiso 1 1 calc R . .
H63B H 0.6027 -0.3581 0.4918 0.211 Uiso 1 1 calc R . .
H63C H 0.5585 -0.2959 0.4922 0.211 Uiso 1 1 calc R . .
C5A C 0.7435(3) 0.5484(5) 0.5802(2) 0.034(2) Uiso 0.323(5) 1 d P A 2
H5A1 H 0.7159 0.5849 0.5808 0.051 Uiso 0.323(5) 1 calc PR A 2
H5A2 H 0.7451 0.5435 0.5583 0.051 Uiso 0.323(5) 1 calc PR A 2
H5A3 H 0.7721 0.5777 0.5932 0.051 Uiso 0.323(5) 1 calc PR A 2
C6A C 0.6894(3) 0.4160(7) 0.5723(2) 0.044(2) Uiso 0.323(5) 1 d P A 2
H6A1 H 0.6856 0.3515 0.5767 0.067 Uiso 0.323(5) 1 calc PR A 2
H6A2 H 0.6878 0.4235 0.5498 0.067 Uiso 0.323(5) 1 calc PR A 2
H6A3 H 0.6641 0.4514 0.5771 0.067 Uiso 0.323(5) 1 calc PR A 2
C7A C 0.7752(3) 0.3895(6) 0.5865(2) 0.041(2) Uiso 0.323(5) 1 d P A 2
H7A1 H 0.8068 0.4108 0.5980 0.061 Uiso 0.323(5) 1 calc PR A 2
H7A2 H 0.7720 0.3902 0.5637 0.061 Uiso 0.323(5) 1 calc PR A 2
H7A3 H 0.7707 0.3274 0.5932 0.061 Uiso 0.323(5) 1 calc PR A 2
C12A C 0.8758(6) 0.5287(11) 0.6368(4) 0.054(4) Uiso 0.209(5) 1 d P B 2
H12D H 0.8859 0.5009 0.6195 0.081 Uiso 0.209(5) 1 calc PR B 2
H12E H 0.8893 0.5899 0.6410 0.081 Uiso 0.209(5) 1 calc PR B 2
H12F H 0.8414 0.5328 0.6308 0.081 Uiso 0.209(5) 1 calc PR B 2
C13A C 0.8750(5) 0.5200(9) 0.6919(3) 0.034(3) Uiso 0.209(5) 1 d P B 2
H13D H 0.8408 0.5250 0.6834 0.051 Uiso 0.209(5) 1 calc PR B 2
H13E H 0.8891 0.5809 0.6942 0.051 Uiso 0.209(5) 1 calc PR B 2
H13F H 0.8826 0.4901 0.7126 0.051 Uiso 0.209(5) 1 calc PR B 2
C14A C 0.9449(6) 0.4681(12) 0.6761(4) 0.059(5) Uiso 0.209(5) 1 d P B 2
H14D H 0.9594 0.4314 0.6948 0.088 Uiso 0.209(5) 1 calc PR B 2
H14E H 0.9555 0.5314 0.6799 0.088 Uiso 0.209(5) 1 calc PR B 2
H14F H 0.9541 0.4441 0.6578 0.088 Uiso 0.209(5) 1 calc PR B 2
H9B H 0.8245(9) 0.1894(16) 0.6409(6) 0.024(6) Uiso 1 1 d . . .
H49A H 0.6563(9) -0.1358(19) 0.5164(7) 0.034(7) Uiso 1 1 d . . .
H49C H 0.6463(9) -0.1345(18) 0.4797(7) 0.034(7) Uiso 1 1 d . . .
H49B H 0.6869(10) -0.0744(18) 0.4991(6) 0.034(7) Uiso 1 1 d . . .
H43B H 0.6717(10) 0.1607(18) 0.5856(6) 0.035(7) Uiso 1 1 d . . .
H36A H 0.6989(9) 0.0041(19) 0.6166(6) 0.031(7) Uiso 1 1 d . . .
H15B H 0.7706(9) 0.227(2) 0.6787(7) 0.038(7) Uiso 1 1 d . . .
H40A H 0.5156(9) 0.0727(19) 0.5823(6) 0.033(7) Uiso 1 1 d . . .
H40C H 0.5228(9) 0.0541(19) 0.6196(7) 0.039(8) Uiso 1 1 d . . .
H9A H 0.8681(9) 0.1359(19) 0.6409(6) 0.037(7) Uiso 1 1 d . . .
H15A H 0.7501(9) 0.3097(17) 0.6913(6) 0.025(6) Uiso 1 1 d . . .
H36B H 0.7156(9) -0.0904(18) 0.6104(6) 0.030(7) Uiso 1 1 d . . .
H43A H 0.6279(10) 0.226(2) 0.5778(7) 0.043(8) Uiso 1 1 d . . .
H26A H 0.7759(9) 0.0615(19) 0.6994(6) 0.028(7) Uiso 1 1 d . . .
H26C H 0.7559(9) -0.0093(17) 0.6715(7) 0.029(7) Uiso 1 1 d . . .
H40B H 0.4787(11) 0.011(2) 0.5943(7) 0.052(9) Uiso 1 1 d . . .
H26B H 0.7432(9) -0.0180(17) 0.7044(6) 0.030(7) Uiso 1 1 d . . .

loop_
_atom_site_aniso_label
_atom_site_aniso_U_11
_atom_site_aniso_U_22
_atom_site_aniso_U_33
_atom_site_aniso_U_23
_atom_site_aniso_U_13
_atom_site_aniso_U_12
K1 0.0293(3) 0.0294(3) 0.0315(3) -0.0005(2) 0.0095(2) -0.0060(2)
K2 0.0300(3) 0.0375(3) 0.0185(2) -0.0007(2) 0.0052(2) -0.0046(2)
Mg1 0.0241(4) 0.0201(4) 0.0219(4) 0.0023(3) 0.0077(3) -0.0007(3)
Mg2 0.0206(4) 0.0236(4) 0.0168(4) 0.0014(3) 0.0061(3) -0.0007(3)
Mg3 0.0218(4) 0.0229(4) 0.0181(4) -0.0021(3) 0.0073(3) -0.0013(3)
Mg4 0.0227(4) 0.0214(4) 0.0216(4) -0.0002(3) 0.0090(3) -0.0005(3)
Li1 0.041(2) 0.039(2) 0.035(2) 0.0091(19) 0.020(2) 0.006(2)
Li2 0.038(2) 0.033(2) 0.027(2) 0.0097(17) 0.0173(18) 0.0059(18)
Si1 0.0422(4) 0.0214(3) 0.0291(4) 0.0005(3) 0.0140(3) 0.0069(3)
Si2 0.0206(3) 0.0248(3) 0.0203(3) 0.0022(2) 0.0083(2) -0.0026(2)
Si3 0.0241(3) 0.0233(3) 0.0151(3) 0.0003(2) 0.0069(2) 0.0028(2)
Si4 0.0237(3) 0.0260(3) 0.0310(4) 0.0036(3) 0.0126(3) 0.0047(3)
Si5 0.0327(4) 0.0289(3) 0.0258(3) 0.0022(3) 0.0148(3) 0.0052(3)
Si6 0.0213(3) 0.0199(3) 0.0169(3) 0.0031(2) 0.0061(2) -0.0001(2)
Si7 0.0279(3) 0.0209(3) 0.0189(3) 0.0039(2) 0.0073(2) 0.0011(2)
Si8 0.0281(3) 0.0295(4) 0.0422(4) -0.0018(3) 0.0162(3) 0.0069(3)
N1 0.0298(10) 0.0194(9) 0.0217(10) 0.0036(7) 0.0084(8) 0.0012(8)
N2 0.0237(10) 0.0210(9) 0.0265(10) 0.0005(8) 0.0091(8) -0.0059(8)
N3 0.0208(9) 0.0258(10) 0.0152(9) -0.0010(7) 0.0026(7) 0.0021(8)
N4 0.0203(9) 0.0222(9) 0.0193(9) 0.0021(7) 0.0090(7) -0.0004(7)
N5 0.0234(9) 0.0246(10) 0.0182(9) 0.0000(7) 0.0091(7) -0.0025(8)
N6 0.0163(9) 0.0222(9) 0.0201(9) 0.0018(7) 0.0066(7) -0.0020(7)
N7 0.0243(9) 0.0222(9) 0.0160(9) 0.0007(7) 0.0047(7) -0.0009(8)
N8 0.0238(10) 0.0266(10) 0.0258(10) -0.0025(8) 0.0118(8) 0.0026(8)
C1 0.0480(17) 0.0345(15) 0.072(2) 0.0051(14) 0.0314(16) 0.0119(13)
C2 0.0506(18) 0.0266(14) 0.088(3) -0.0177(15) 0.0208(17) 0.0002(13)
C3 0.106(3) 0.0497(19) 0.0301(16) 0.0020(13) 0.0291(17) 0.0386(19)
C4 0.0404(13) 0.0196(11) 0.0128(10) 0.0035(8) 0.0059(9) -0.0042(10)
C8 0.0389(14) 0.0355(14) 0.0268(13) 0.0053(10) 0.0165(11) -0.0021(11)
C9 0.0232(12) 0.0226(11) 0.0215(11) -0.0014(9) 0.0095(9) -0.0010(9)
C10 0.0243(12) 0.0410(15) 0.0335(14) 0.0053(11) 0.0098(10) -0.0015(11)
C11 0.0367(14) 0.0253(12) 0.0411(15) -0.0042(11) 0.0136(12) -0.0123(11)
C15 0.0204(11) 0.0221(11) 0.0190(11) 0.0009(9) 0.0064(9) 0.0028(9)
C16 0.0416(14) 0.0310(13) 0.0217(12) -0.0044(10) 0.0074(10) 0.0050(11)
C17 0.0348(13) 0.0342(13) 0.0223(12) 0.0046(10) 0.0146(10) 0.0070(11)
C18 0.0254(12) 0.0377(14) 0.0201(12) -0.0040(10) -0.0013(9) 0.0038(10)
C19 0.0344(15) 0.0501(18) 0.0432(17) -0.0107(13) -0.0098(12) -0.0041(13)
C20 0.0442(16) 0.0535(17) 0.0182(12) -0.0008(11) 0.0006(11) 0.0145(13)
C21 0.0255(12) 0.0498(16) 0.0268(13) -0.0012(11) -0.0013(10) 0.0099(12)
C22 0.0381(15) 0.0358(15) 0.076(2) 0.0008(14) 0.0374(15) 0.0010(12)
C23 0.0456(16) 0.0318(14) 0.0487(17) -0.0032(12) 0.0217(13) 0.0097(12)
C24 0.0369(15) 0.062(2) 0.0455(18) 0.0104(15) 0.0069(13) 0.0225(14)
C25 0.0232(11) 0.0244(11) 0.0217(11) 0.0037(9) 0.0104(9) 0.0001(9)
C26 0.0226(12) 0.0301(13) 0.0261(13) 0.0025(10) 0.0098(10) 0.0002(10)
C27 0.0316(13) 0.0447(15) 0.0229(12) 0.0067(11) 0.0123(10) 0.0040(11)
C28 0.0353(14) 0.0279(13) 0.0433(15) 0.0023(11) 0.0205(12) -0.0059(11)
C29 0.0540(17) 0.0261(13) 0.0421(16) 0.0053(11) 0.0258(13) 0.0055(12)
C30 0.0402(16) 0.0588(19) 0.0399(16) 0.0073(14) 0.0145(13) 0.0189(14)
C31 0.0482(16) 0.0332(14) 0.0355(15) -0.0054(11) 0.0216(12) 0.0038(12)
C32 0.0253(11) 0.0284(12) 0.0191(11) -0.0004(9) 0.0087(9) -0.0071(9)
C33 0.0426(15) 0.0260(12) 0.0278(13) -0.0018(10) 0.0100(11) -0.0075(11)
C34 0.0380(14) 0.0311(13) 0.0212(12) 0.0015(10) 0.0104(10) -0.0068(11)
C35 0.0319(14) 0.0439(16) 0.0404(16) 0.0049(12) 0.0134(12) -0.0118(12)
C36 0.0215(11) 0.0216(11) 0.0206(11) 0.0018(9) 0.0078(9) 0.0013(9)
C37 0.0311(12) 0.0307(13) 0.0209(12) 0.0089(9) 0.0076(10) 0.0010(10)
C38 0.0341(13) 0.0226(12) 0.0317(13) -0.0002(10) 0.0081(11) 0.0006(10)
C39 0.0184(11) 0.0285(12) 0.0258(12) 0.0004(9) 0.0072(9) -0.0047(9)
C40 0.0218(12) 0.0378(15) 0.0356(15) -0.0022(12) 0.0084(11) 0.0001(11)
C41 0.0245(12) 0.0400(14) 0.0285(13) -0.0040(11) 0.0037(10) -0.0063(11)
C42 0.0280(12) 0.0402(15) 0.0329(14) 0.0040(11) 0.0123(11) -0.0089(11)
C43 0.0268(12) 0.0191(11) 0.0224(12) 0.0005(9) 0.0077(9) 0.0002(9)
C44 0.0548(17) 0.0273(13) 0.0301(14) 0.0090(10) 0.0172(12) -0.0015(12)
C45 0.0348(14) 0.0372(14) 0.0300(14) 0.0007(11) 0.0037(11) 0.0110(11)
C46 0.0272(12) 0.0273(12) 0.0174(11) 0.0011(9) 0.0047(9) -0.0009(10)
C47 0.0358(13) 0.0380(14) 0.0177(12) 0.0020(10) 0.0063(10) -0.0012(11)
C48 0.0295(13) 0.0367(14) 0.0238(12) -0.0027(10) 0.0048(10) -0.0048(11)
C49 0.0341(14) 0.0321(14) 0.0250(13) -0.0074(11) 0.0046(11) 0.0014(11)
C50 0.0534(18) 0.0324(15) 0.071(2) -0.0043(14) 0.0284(16) 0.0047(13)
C51 0.0333(15) 0.0486(18) 0.094(3) -0.0071(17) 0.0302(17) 0.0083(14)
C52 0.061(2) 0.058(2) 0.0469(18) 0.0126(15) 0.0147(15) 0.0351(17)
C53 0.0298(12) 0.0317(13) 0.0229(12) -0.0051(10) 0.0111(10) -0.0020(10)
C54 0.0337(13) 0.0405(15) 0.0298(14) -0.0008(11) 0.0098(11) 0.0045(11)
C55 0.0599(19) 0.0496(18) 0.0319(15) -0.0111(13) 0.0092(13) 0.0109(15)
C56 0.0415(16) 0.0524(18) 0.0377(16) 0.0102(13) 0.0151(13) -0.0029(13)

loop_
_atom_type_symbol
_atom_type_description
_atom_type_scat_dispersion_real
_atom_type_scat_dispersion_imag
_atom_type_scat_source
K K 0.2009 0.2494 'International Tables Vol C Tables 4.2.6.8 and 6.1.1.4'
Mg Mg 0.0486 0.0363 'International Tables Vol C Tables 4.2.6.8 and 6.1.1.4'
Li Li -0.0003 0.0001 'International Tables Vol C Tables 4.2.6.8 and 6.1.1.4'
Si Si 0.0817 0.0704 'International Tables Vol C Tables 4.2.6.8 and 6.1.1.4'
N N 0.0061 0.0033 'International Tables Vol C Tables 4.2.6.8 and 6.1.1.4'
C C 0.0033 0.0016 'International Tables Vol C Tables 4.2.6.8 and 6.1.1.4'
H H 0.0000 0.0000 'International Tables Vol C Tables 4.2.6.8 and 6.1.1.4'

loop_
_geom_angle_atom_site_label_1
_geom_angle_atom_site_label_2
_geom_angle_atom_site_label_3
_geom_angle
_geom_angle_site_symmetry_1
_geom_angle_site_symmetry_3
_geom_angle_publ_flag
N1 K1 N8 169.56(5) . . ?
N1 K1 C43 116.43(6) . . ?
N8 K1 C43 70.09(5) . . ?
N1 K1 C15 69.27(5) . . ?
N8 K1 C15 114.86(6) . . ?
C43 K1 C15 123.35(6) . . ?
N1 K1 Si1 28.39(4) . . ?
N8 K1 Si1 141.32(4) . . ?
C43 K1 Si1 135.08(4) . . ?
C15 K1 Si1 78.28(4) . . ?
N1 K1 Si8 142.10(4) . . ?
N8 K1 Si8 28.22(4) . . ?
C43 K1 Si8 79.36(4) . . ?
C15 K1 Si8 132.96(4) . . ?
Si1 K1 Si8 116.24(2) . . ?
N1 K1 Mg4 153.28(4) . . ?
N8 K1 Mg4 34.46(4) . . ?
C43 K1 Mg4 36.97(4) . . ?
C15 K1 Mg4 118.85(4) . . ?
Si1 K1 Mg4 162.87(2) . . ?
Si8 K1 Mg4 53.110(17) . . ?
N1 K1 Mg1 34.08(4) . . ?
N8 K1 Mg1 151.43(4) . . ?
C43 K1 Mg1 119.54(4) . . ?
C15 K1 Mg1 36.62(4) . . ?
Si1 K1 Mg1 52.775(18) . . ?
Si8 K1 Mg1 161.00(2) . . ?
Mg4 K1 Mg1 141.48(2) . . ?
N1 K1 H43B 107.5(5) . . ?
N8 K1 H43B 80.9(5) . . ?
C43 K1 H43B 17.4(5) . . ?
C15 K1 H43B 106.8(5) . . ?
Si1 K1 H43B 132.2(5) . . ?
Si8 K1 H43B 95.1(5) . . ?
Mg4 K1 H43B 46.5(5) . . ?
Mg1 K1 H43B 103.4(5) . . ?
N1 K1 H15A 73.2(5) . . ?
N8 K1 H15A 108.3(5) . . ?
C43 K1 H15A 135.8(5) . . ?
C15 K1 H15A 15.1(5) . . ?
Si1 K1 H15A 74.6(5) . . ?
Si8 K1 H15A 120.9(5) . . ?
Mg4 K1 H15A 121.9(5) . . ?
Mg1 K1 H15A 44.9(5) . . ?
H43B K1 H15A 120.3(7) . . ?
N1 K1 H43A 111.4(6) . . ?
N8 K1 H43A 72.6(6) . . ?
C43 K1 H43A 15.5(6) . . ?
C15 K1 H43A 137.2(6) . . ?
Si1 K1 H43A 123.8(6) . . ?
Si8 K1 H43A 74.2(6) . . ?
Mg4 K1 H43A 44.1(6) . . ?
Mg1 K1 H43A 124.5(6) . . ?
H43B K1 H43A 30.5(7) . . ?
H15A K1 H43A 150.7(8) . . ?
N5 K2 N4 171.65(5) . . ?
N5 K2 C9 113.06(6) . . ?
N4 K2 C9 70.13(5) . . ?
N5 K2 C36 69.90(5) . . ?
N4 K2 C36 115.16(5) . . ?
C9 K2 C36 125.05(6) . . ?
N5 K2 C26 143.32(5) . . ?
N4 K2 C26 43.36(5) . . ?
C9 K2 C26 82.33(6) . . ?
C36 K2 C26 74.08(6) . . ?
N5 K2 Si5 28.44(4) . . ?
N4 K2 Si5 143.62(4) . . ?
C9 K2 Si5 129.33(4) . . ?
C36 K2 Si5 80.60(4) . . ?
C26 K2 Si5 147.69(5) . . ?
N5 K2 Mg3 150.02(4) . . ?
N4 K2 Mg3 34.29(4) . . ?
C9 K2 Mg3 37.08(4) . . ?
C36 K2 Mg3 120.42(4) . . ?
C26 K2 Mg3 51.87(4) . . ?
Si5 K2 Mg3 158.66(2) . . ?
N5 K2 Si4 143.64(4) . . ?
N4 K2 Si4 28.05(4) . . ?
C9 K2 Si4 80.27(4) . . ?
C36 K2 Si4 131.49(4) . . ?
C26 K2 Si4 69.21(4) . . ?
Si5 K2 Si4 116.99(2) . . ?
Mg3 K2 Si4 53.317(17) . . ?
N5 K2 Mg2 34.19(4) . . ?
N4 K2 Mg2 151.71(4) . . ?
C9 K2 Mg2 119.79(5) . . ?
C36 K2 Mg2 36.66(4) . . ?
C26 K2 Mg2 109.13(4) . . ?
Si5 K2 Mg2 53.344(17) . . ?
Mg3 K2 Mg2 142.26(2) . . ?
Si4 K2 Mg2 159.83(2) . . ?
N5 K2 H9B 104.4(5) . . ?
N4 K2 H9B 80.5(5) . . ?
C9 K2 H9B 16.6(5) . . ?
C36 K2 H9B 109.3(5) . . ?
C26 K2 H9B 80.9(4) . . ?
Si5 K2 H9B 127.1(5) . . ?
Mg3 K2 H9B 46.3(5) . . ?
Si4 K2 H9B 95.2(5) . . ?
Mg2 K2 H9B 104.4(5) . . ?
N5 K2 H36A 79.9(5) . . ?
N4 K2 H36A 106.7(5) . . ?
C9 K2 H36A 109.4(5) . . ?
C36 K2 H36A 16.5(5) . . ?
C26 K2 H36A 63.5(5) . . ?
Si5 K2 H36A 95.3(5) . . ?
Mg3 K2 H36A 105.1(5) . . ?
Si4 K2 H36A 129.3(5) . . ?
Mg2 K2 H36A 45.7(5) . . ?
H9B K2 H36A 94.4(7) . . ?
N5 K2 H9A 107.0(6) . . ?
N4 K2 H9A 73.9(6) . . ?
C9 K2 H9A 15.9(6) . . ?
C36 K2 H9A 138.5(6) . . ?
C26 K2 H9A 95.2(6) . . ?
Si5 K2 H9A 117.1(6) . . ?
Mg3 K2 H9A 45.3(6) . . ?
Si4 K2 H9A 76.3(6) . . ?
Mg2 K2 H9A 123.5(6) . . ?
H9B K2 H9A 29.6(7) . . ?
H36A K2 H9A 123.9(8) . . ?
N5 K2 H36B 73.5(5) . . ?
N4 K2 H36B 109.6(5) . . ?
C9 K2 H36B 138.9(5) . . ?
C36 K2 H36B 15.7(5) . . ?
C26 K2 H36B 73.8(5) . . ?
Si5 K2 H36B 76.4(5) . . ?
Mg3 K2 H36B 124.8(5) . . ?
Si4 K2 H36B 119.6(5) . . ?
Mg2 K2 H36B 44.4(5) . . ?
H9B K2 H36B 124.0(7) . . ?
H36A K2 H36B 29.6(7) . . ?
H9A K2 H36B 153.5(8) . . ?
N5 K2 H26C 130.4(5) . . ?
N4 K2 H26C 55.9(5) . . ?
C9 K2 H26C 90.3(5) . . ?
C36 K2 H26C 61.1(5) . . ?
C26 K2 H26C 13.0(5) . . ?
Si5 K2 H26C 137.2(5) . . ?
Mg3 K2 H26C 63.5(5) . . ?
Si4 K2 H26C 80.6(5) . . ?
Mg2 K2 H26C 96.3(5) . . ?
H9B K2 H26C 85.7(7) . . ?
H36A K2 H26C 50.8(7) . . ?
H9A K2 H26C 104.6(8) . . ?
H36B K2 H26C 61.5(7) . . ?
N1 Mg1 N2 136.96(8) . . ?
N1 Mg1 C15 114.72(8) . . ?
N2 Mg1 C15 108.18(8) . . ?
N1 Mg1 Li1 175.06(11) . . ?
N2 Mg1 Li1 47.96(10) . . ?
C15 Mg1 Li1 60.42(11) . . ?
N1 Mg1 Si1 28.25(5) . . ?
N2 Mg1 Si1 138.23(6) . . ?
C15 Mg1 Si1 105.57(6) . . ?
Li1 Mg1 Si1 149.48(10) . . ?
N1 Mg1 Si2 133.61(6) . . ?
N2 Mg1 Si2 28.00(5) . . ?
C15 Mg1 Si2 100.21(6) . . ?
Li1 Mg1 Si2 50.49(9) . . ?
Si1 Mg1 Si2 154.08(3) . . ?
N1 Mg1 K1 54.18(6) . . ?
N2 Mg1 K1 157.51(6) . . ?
C15 Mg1 K1 63.80(6) . . ?
Li1 Mg1 K1 121.56(10) . . ?
Si1 Mg1 K1 62.43(2) . . ?
Si2 Mg1 K1 129.81(3) . . ?
N5 Mg2 N7 135.45(8) . . ?
N5 Mg2 C36 115.84(8) . . ?
N7 Mg2 C36 108.09(8) . . ?
N5 Mg2 Li2 173.87(11) . . ?
N7 Mg2 Li2 48.25(10) . . ?
C36 Mg2 Li2 59.91(11) . . ?
N5 Mg2 C49 100.31(8) . . ?
N7 Mg2 C49 57.11(7) . . ?
C36 Mg2 C49 124.99(9) . . ?
Li2 Mg2 C49 85.82(11) . . ?
N5 Mg2 Si5 27.69(5) . . ?
N7 Mg2 Si5 137.62(6) . . ?
C36 Mg2 Si5 108.72(6) . . ?
Li2 Mg2 Si5 155.45(10) . . ?
C49 Mg2 Si5 84.54(6) . . ?
N5 Mg2 K2 54.07(5) . . ?
N7 Mg2 K2 156.97(6) . . ?
C36 Mg2 K2 63.95(6) . . ?
Li2 Mg2 K2 120.44(9) . . ?
C49 Mg2 K2 145.73(6) . . ?
Si5 Mg2 K2 62.391(19) . . ?
N4 Mg3 N3 134.85(8) . . ?
N4 Mg3 C9 115.78(8) . . ?
N3 Mg3 C9 108.70(8) . . ?
N4 Mg3 Li1 175.46(12) . . ?
N3 Mg3 Li1 48.02(11) . . ?
C9 Mg3 Li1 60.88(11) . . ?
N4 Mg3 Si4 27.47(5) . . ?
N3 Mg3 Si4 137.88(6) . . ?
C9 Mg3 Si4 108.20(7) . . ?
Li1 Mg3 Si4 154.63(10) . . ?
N4 Mg3 Si3 129.82(6) . . ?
N3 Mg3 Si3 27.91(5) . . ?
C9 Mg3 Si3 100.58(7) . . ?
Li1 Mg3 Si3 50.34(9) . . ?
Si4 Mg3 Si3 150.41(3) . . ?
N4 Mg3 K2 54.85(5) . . ?
N3 Mg3 K2 154.96(6) . . ?
C9 Mg3 K2 63.76(6) . . ?
Li1 Mg3 K2 120.93(10) . . ?
Si4 Mg3 K2 63.40(2) . . ?
Si3 Mg3 K2 127.23(3) . . ?
N8 Mg4 N6 135.94(8) . . ?
N8 Mg4 C43 115.97(9) . . ?
N6 Mg4 C43 107.64(8) . . ?
N8 Mg4 Li2 174.79(11) . . ?
N6 Mg4 Li2 48.23(10) . . ?
C43 Mg4 Li2 59.53(11) . . ?
N8 Mg4 C40 99.16(8) . . ?
N6 Mg4 C40 57.12(7) . . ?
C43 Mg4 C40 125.79(9) . . ?
Li2 Mg4 C40 85.93(11) . . ?
N8 Mg4 Si8 28.01(6) . . ?
N6 Mg4 Si8 138.90(6) . . ?
C43 Mg4 Si8 107.17(7) . . ?
Li2 Mg4 Si8 153.08(9) . . ?
C40 Mg4 Si8 84.76(6) . . ?
N8 Mg4 K1 54.87(6) . . ?
N6 Mg4 K1 155.18(6) . . ?
C43 Mg4 K1 64.18(6) . . ?
Li2 Mg4 K1 119.97(9) . . ?
C40 Mg4 K1 147.33(6) . . ?
Si8 Mg4 K1 63.09(2) . . ?
N3 Li1 N2 179.6(3) . . ?
N3 Li1 C15 78.96(16) . . ?
N2 Li1 C15 100.82(19) . . ?
N3 Li1 C9 100.9(2) . . ?
N2 Li1 C9 78.76(16) . . ?
C15 Li1 C9 89.22(17) . . ?
N3 Li1 Si3 42.26(9) . . ?
N2 Li1 Si3 137.7(2) . . ?
C15 Li1 Si3 43.41(9) . . ?
C9 Li1 Si3 114.53(18) . . ?
N3 Li1 Si2 137.6(2) . . ?
N2 Li1 Si2 42.11(10) . . ?
C15 Li1 Si2 114.13(18) . . ?
C9 Li1 Si2 43.13(9) . . ?
Si3 Li1 Si2 154.3(2) . . ?
N3 Li1 Mg3 50.27(11) . . ?
N2 Li1 Mg3 129.4(2) . . ?
C15 Li1 Mg3 84.11(15) . . ?
C9 Li1 Mg3 50.76(10) . . ?
Si3 Li1 Mg3 77.21(12) . . ?
Si2 Li1 Mg3 89.61(14) . . ?
N3 Li1 Mg1 129.4(2) . . ?
N2 Li1 Mg1 50.38(11) . . ?
C15 Li1 Mg1 50.62(10) . . ?
C9 Li1 Mg1 84.07(15) . . ?
Si3 Li1 Mg1 89.63(14) . . ?
Si2 Li1 Mg1 77.01(12) . . ?
Mg3 Li1 Mg1 117.70(18) . . ?
N7 Li2 N6 178.7(3) . . ?
N7 Li2 C43 79.76(15) . . ?
N6 Li2 C43 101.17(18) . . ?
N7 Li2 C36 101.22(18) . . ?
N6 Li2 C36 79.76(15) . . ?
C43 Li2 C36 91.76(17) . . ?
N7 Li2 Si6 137.9(2) . . ?
N6 Li2 Si6 42.53(9) . . ?
C43 Li2 Si6 116.27(18) . . ?
C36 Li2 Si6 43.68(9) . . ?
N7 Li2 Si7 42.50(9) . . ?
N6 Li2 Si7 137.9(2) . . ?
C43 Li2 Si7 43.78(9) . . ?
C36 Li2 Si7 116.41(17) . . ?
Si6 Li2 Si7 156.9(2) . . ?
N7 Li2 Mg2 50.36(10) . . ?
N6 Li2 Mg2 130.6(2) . . ?
C43 Li2 Mg2 85.32(14) . . ?
C36 Li2 Mg2 50.92(10) . . ?
Si6 Li2 Mg2 90.47(13) . . ?
Si7 Li2 Mg2 77.73(11) . . ?
N7 Li2 Mg4 130.8(2) . . ?
N6 Li2 Mg4 50.08(10) . . ?
C43 Li2 Mg4 51.20(10) . . ?
C36 Li2 Mg4 85.97(14) . . ?
Si6 Li2 Mg4 77.86(11) . . ?
Si7 Li2 Mg4 90.54(13) . . ?
Mg2 Li2 Mg4 119.21(17) . . ?
N1 Si1 C2 116.80(12) . . ?
N1 Si1 C3 107.22(11) . . ?
C2 Si1 C3 106.37(17) . . ?
N1 Si1 C1 116.41(12) . . ?
C2 Si1 C1 104.64(14) . . ?
C3 Si1 C1 104.31(16) . . ?
N1 Si1 Mg1 34.50(7) . . ?
C2 Si1 Mg1 110.92(10) . . ?
C3 Si1 Mg1 77.25(10) . . ?
C1 Si1 Mg1 142.42(10) . . ?
N1 Si1 K1 55.41(7) . . ?
C2 Si1 K1 171.64(11) . . ?
C3 Si1 K1 80.10(12) . . ?
C1 Si1 K1 78.34(9) . . ?
Mg1 Si1 K1 64.80(2) . . ?
N2 Si2 C9 105.64(10) . . ?
N2 Si2 C10 114.02(11) . . ?
C9 Si2 C10 103.84(11) . . ?
N2 Si2 C8 115.53(11) . . ?
C9 Si2 C8 112.65(11) . . ?
C10 Si2 C8 104.71(11) . . ?
N2 Si2 Li1 50.44(12) . . ?
C9 Si2 Li1 65.73(13) . . ?
C10 Si2 Li1 94.47(13) . . ?
C8 Si2 Li1 160.32(13) . . ?
N2 Si2 Mg1 34.05(6) . . ?
C9 Si2 Mg1 79.37(7) . . ?
C10 Si2 Mg1 142.93(9) . . ?
C8 Si2 Mg1 107.91(8) . . ?
Li1 Si2 Mg1 52.49(10) . . ?
N3 Si3 C15 105.33(9) . . ?
N3 Si3 C17 115.79(10) . . ?
C15 Si3 C17 112.28(11) . . ?
N3 Si3 C16 114.39(11) . . ?
C15 Si3 C16 105.40(11) . . ?
C17 Si3 C16 103.36(11) . . ?
N3 Si3 Li1 50.60(12) . . ?
C15 Si3 Li1 65.55(12) . . ?
C17 Si3 Li1 160.54(13) . . ?
C16 Si3 Li1 95.66(14) . . ?
N3 Si3 Mg3 33.81(6) . . ?
C15 Si3 Mg3 79.07(7) . . ?
C17 Si3 Mg3 108.21(8) . . ?
C16 Si3 Mg3 143.56(9) . . ?
Li1 Si3 Mg3 52.45(10) . . ?
N4 Si4 C24 117.31(11) . . ?
N4 Si4 C22 107.03(11) . . ?
C24 Si4 C22 107.09(15) . . ?
N4 Si4 C23 115.11(11) . . ?
C24 Si4 C23 104.07(14) . . ?
C22 Si4 C23 105.41(13) . . ?
N4 Si4 Mg3 33.15(6) . . ?
C24 Si4 Mg3 116.58(11) . . ?
C22 Si4 Mg3 76.29(9) . . ?
C23 Si4 Mg3 137.05(9) . . ?
N4 Si4 K2 54.01(6) . . ?
C24 Si4 K2 165.95(10) . . ?
C22 Si4 K2 86.71(10) . . ?
C23 Si4 K2 73.89(9) . . ?
Mg3 Si4 K2 63.285(19) . . ?
N5 Si5 C31 116.66(11) . . ?
N5 Si5 C29 106.62(10) . . ?
C31 Si5 C29 107.87(13) . . ?
N5 Si5 C30 116.10(12) . . ?
C31 Si5 C30 104.14(13) . . ?
C29 Si5 C30 104.63(14) . . ?
N5 Si5 Mg2 33.63(6) . . ?
C31 Si5 Mg2 114.43(9) . . ?
C29 Si5 Mg2 76.15(8) . . ?
C30 Si5 Mg2 139.29(10) . . ?
N5 Si5 K2 54.88(6) . . ?
C31 Si5 K2 167.76(9) . . ?
C29 Si5 K2 83.90(9) . . ?
C30 Si5 K2 75.26(9) . . ?
Mg2 Si5 K2 64.265(19) . . ?
N6 Si6 C36 105.82(9) . . ?
N6 Si6 C37 114.78(10) . . ?
C36 Si6 C37 112.32(10) . . ?
N6 Si6 C38 113.88(10) . . ?
C36 Si6 C38 104.59(11) . . ?
C37 Si6 C38 105.12(11) . . ?
N6 Si6 Li2 51.19(11) . . ?
C36 Si6 Li2 65.02(12) . . ?
C37 Si6 Li2 159.40(13) . . ?
C38 Si6 Li2 95.10(13) . . ?
N7 Si7 C43 105.43(10) . . ?
N7 Si7 C44 115.17(11) . . ?
C43 Si7 C44 112.32(11) . . ?
N7 Si7 C45 114.64(11) . . ?
C43 Si7 C45 104.82(11) . . ?
C44 Si7 C45 104.16(13) . . ?
N7 Si7 Li2 51.10(11) . . ?
C43 Si7 Li2 64.77(12) . . ?
C44 Si7 Li2 159.63(13) . . ?
C45 Si7 Li2 95.90(13) . . ?
N8 Si8 C52 107.32(11) . . ?
N8 Si8 C51 117.22(13) . . ?
C52 Si8 C51 106.38(17) . . ?
N8 Si8 C50 116.29(12) . . ?
C52 Si8 C50 105.45(16) . . ?
C51 Si8 C50 103.24(14) . . ?
N8 Si8 Mg4 34.14(7) . . ?
C52 Si8 Mg4 76.48(9) . . ?
C51 Si8 Mg4 113.96(10) . . ?
C50 Si8 Mg4 140.72(10) . . ?
N8 Si8 K1 54.78(7) . . ?
C52 Si8 K1 83.19(11) . . ?
C51 Si8 K1 169.67(12) . . ?
C50 Si8 K1 77.32(10) . . ?
Mg4 Si8 K1 63.801(19) . . ?
C4 N1 Si1 120.32(15) . . ?
C4 N1 Mg1 116.19(14) . . ?
Si1 N1 Mg1 117.25(10) . . ?
C4 N1 K1 106.82(13) . . ?
Si1 N1 K1 96.20(8) . . ?
Mg1 N1 K1 91.74(7) . . ?
C11 N2 Si2 123.63(15) . . ?
C11 N2 Li1 120.7(2) . . ?
Si2 N2 Li1 87.45(15) . . ?
C11 N2 Mg1 114.05(15) . . ?
Si2 N2 Mg1 117.95(10) . . ?
Li1 N2 Mg1 81.66(15) . . ?
C18 N3 Si3 123.24(14) . . ?
C18 N3 Li1 119.6(2) . . ?
Si3 N3 Li1 87.14(15) . . ?
C18 N3 Mg3 114.75(14) . . ?
Si3 N3 Mg3 118.28(10) . . ?
Li1 N3 Mg3 81.71(15) . . ?
C25 N4 Si4 121.04(14) . . ?
C25 N4 Mg3 113.69(13) . . ?
Si4 N4 Mg3 119.38(10) . . ?
C25 N4 K2 105.26(12) . . ?
Si4 N4 K2 97.94(8) . . ?
Mg3 N4 K2 90.87(6) . . ?
C32 N5 Si5 120.76(14) . . ?
C32 N5 Mg2 113.74(14) . . ?
Si5 N5 Mg2 118.68(10) . . ?
C32 N5 K2 107.57(12) . . ?
Si5 N5 K2 96.68(8) . . ?
Mg2 N5 K2 91.74(6) . . ?
C39 N6 Si6 122.49(14) . . ?
C39 N6 Li2 121.32(19) . . ?
Si6 N6 Li2 86.28(14) . . ?
C39 N6 Mg4 114.23(14) . . ?
Si6 N6 Mg4 119.39(9) . . ?
Li2 N6 Mg4 81.69(14) . . ?
C46 N7 Si7 123.59(14) . . ?
C46 N7 Li2 120.72(19) . . ?
Si7 N7 Li2 86.40(14) . . ?
C46 N7 Mg2 114.02(14) . . ?
Si7 N7 Mg2 118.65(10) . . ?
Li2 N7 Mg2 81.39(14) . . ?
C53 N8 Si8 121.73(15) . . ?
C53 N8 Mg4 114.08(14) . . ?
Si8 N8 Mg4 117.84(11) . . ?
C53 N8 K1 107.15(13) . . ?
Si8 N8 K1 97.00(8) . . ?
Mg4 N8 K1 90.67(7) . . ?
Si1 C1 H1A 109.5 . . ?
Si1 C1 H1B 109.5 . . ?
H1A C1 H1B 109.5 . . ?
Si1 C1 H1C 109.5 . . ?
H1A C1 H1C 109.5 . . ?
H1B C1 H1C 109.5 . . ?
Si1 C2 H2A 109.5 . . ?
Si1 C2 H2B 109.5 . . ?
H2A C2 H2B 109.5 . . ?
Si1 C2 H2C 109.5 . . ?
H2A C2 H2C 109.5 . . ?
H2B C2 H2C 109.5 . . ?
Si1 C3 H3A 109.5 . . ?
Si1 C3 H3B 109.5 . . ?
H3A C3 H3B 109.5 . . ?
Si1 C3 H3C 109.5 . . ?
H3A C3 H3C 109.5 . . ?
H3B C3 H3C 109.5 . . ?
C6 C4 N1 116.3(2) . . ?
C6 C4 C7A 128.5(4) . . ?
N1 C4 C7A 111.4(4) . . ?
C6 C4 C5 109.2(3) . . ?
N1 C4 C5 111.4(2) . . ?
C7A C4 C5 68.3(4) . . ?
C6 C4 C5A 67.5(4) . . ?
N1 C4 C5A 114.0(3) . . ?
C7A C4 C5A 109.4(5) . . ?
C5 C4 C5A 46.3(3) . . ?
C6 C4 C7 108.3(3) . . ?
N1 C4 C7 106.73(19) . . ?
C7A C4 C7 36.9(4) . . ?
C5 C4 C7 104.0(2) . . ?
C5A C4 C7 136.1(4) . . ?
C6 C4 C6A 37.9(4) . . ?
N1 C4 C6A 111.7(4) . . ?
C7A C4 C6A 106.1(5) . . ?
C5 C4 C6A 135.1(4) . . ?
C5A C4 C6A 103.6(5) . . ?
C7 C4 C6A 74.6(4) . . ?
C4 C5 H5A 109.5 . . ?
C4 C5 H5B 109.5 . . ?
C4 C5 H5C 109.5 . . ?
C4 C6 H6A 109.5 . . ?
C4 C6 H6B 109.5 . . ?
C4 C6 H6C 109.5 . . ?
C4 C7 H7A 109.5 . . ?
C4 C7 H7B 109.5 . . ?
C4 C7 H7C 109.5 . . ?
Si2 C8 H8A 109.5 . . ?
Si2 C8 H8B 109.5 . . ?
H8A C8 H8B 109.5 . . ?
Si2 C8 H8C 109.5 . . ?
H8A C8 H8C 109.5 . . ?
H8B C8 H8C 109.5 . . ?
Si2 C9 Mg3 129.52(12) . . ?
Si2 C9 Li1 71.14(12) . . ?
Mg3 C9 Li1 68.36(12) . . ?
Si2 C9 K2 147.40(10) . . ?
Mg3 C9 K2 79.16(7) . . ?
Li1 C9 K2 141.29(13) . . ?
Si2 C9 H9B 109.5(15) . . ?
Mg3 C9 H9B 108.1(15) . . ?
Li1 C9 H9B 103.3(15) . . ?
K2 C9 H9B 66.8(15) . . ?
Si2 C9 H9A 101.2(16) . . ?
Mg3 C9 H9A 100.8(16) . . ?
Li1 C9 H9A 152.4(16) . . ?
K2 C9 H9A 52.4(16) . . ?
H9B C9 H9A 104(2) . . ?
Si2 C10 H10A 109.5 . . ?
Si2 C10 H10B 109.5 . . ?
H10A C10 H10B 109.5 . . ?
Si2 C10 H10C 109.5 . . ?
H10A C10 H10C 109.5 . . ?
H10B C10 H10C 109.5 . . ?
C14A C11 N2 119.9(7) . . ?
C14A C11 C13A 114.4(9) . . ?
N2 C11 C13A 110.9(5) . . ?
C14A C11 C13 130.0(7) . . ?
N2 C11 C13 108.9(2) . . ?
C13A C11 C13 29.7(5) . . ?
C14A C11 C12 60.3(7) . . ?
N2 C11 C12 113.8(2) . . ?
C13A C11 C12 129.1(6) . . ?
C13 C11 C12 110.2(3) . . ?
C14A C11 C14 48.5(7) . . ?
N2 C11 C14 109.4(2) . . ?
C13A C11 C14 78.2(6) . . ?
C13 C11 C14 106.4(3) . . ?
C12 C11 C14 107.9(2) . . ?
C14A C11 C12A 102.9(9) . . ?
N2 C11 C12A 106.6(6) . . ?
C13A C11 C12A 99.2(8) . . ?
C13 C11 C12A 71.4(6) . . ?
C12 C11 C12A 45.3(6) . . ?
C14 C11 C12A 142.3(6) . . ?
C11 C12 H12A 109.5 . . ?
C11 C12 H12B 109.5 . . ?
C11 C12 H12C 109.5 . . ?
C11 C13 H13A 109.5 . . ?
C11 C13 H13B 109.5 . . ?
C11 C13 H13C 109.5 . . ?
C11 C14 H14A 109.5 . . ?
C11 C14 H14B 109.5 . . ?
C11 C14 H14C 109.5 . . ?
Si3 C15 Mg1 129.69(12) . . ?
Si3 C15 Li1 71.04(12) . . ?
Mg1 C15 Li1 68.96(12) . . ?
Si3 C15 K1 145.15(10) . . ?
Mg1 C15 K1 79.57(6) . . ?
Li1 C15 K1 143.81(13) . . ?
Si3 C15 H15B 108.2(16) . . ?
Mg1 C15 H15B 109.5(16) . . ?
Li1 C15 H15B 103.0(16) . . ?
K1 C15 H15B 70.6(16) . . ?
Si3 C15 H15A 101.2(14) . . ?
Mg1 C15 H15A 101.2(14) . . ?
Li1 C15 H15A 153.6(15) . . ?
K1 C15 H15A 48.6(14) . . ?
H15B C15 H15A 103(2) . . ?
Si3 C16 H16A 109.5 . . ?
Si3 C16 H16B 109.5 . . ?
H16A C16 H16B 109.5 . . ?
Si3 C16 H16C 109.5 . . ?
H16A C16 H16C 109.5 . . ?
H16B C16 H16C 109.5 . . ?
Si3 C17 H17A 109.5 . . ?
Si3 C17 H17B 109.5 . . ?
H17A C17 H17B 109.5 . . ?
Si3 C17 H17C 109.5 . . ?
H17A C17 H17C 109.5 . . ?
H17B C17 H17C 109.5 . . ?
N3 C18 C21 108.46(18) . . ?
N3 C18 C19 110.3(2) . . ?
C21 C18 C19 107.7(2) . . ?
N3 C18 C20 113.2(2) . . ?
C21 C18 C20 107.9(2) . . ?
C19 C18 C20 109.0(2) . . ?
C18 C19 H19A 109.5 . . ?
C18 C19 H19B 109.5 . . ?
H19A C19 H19B 109.5 . . ?
C18 C19 H19C 109.5 . . ?
H19A C19 H19C 109.5 . . ?
H19B C19 H19C 109.5 . . ?
C18 C20 H20A 109.5 . . ?
C18 C20 H20B 109.5 . . ?
H20A C20 H20B 109.5 . . ?
C18 C20 H20C 109.5 . . ?
H20A C20 H20C 109.5 . . ?
H20B C20 H20C 109.5 . . ?
C18 C21 H21A 109.5 . . ?
C18 C21 H21B 109.5 . . ?
H21A C21 H21B 109.5 . . ?
C18 C21 H21C 109.5 . . ?
H21A C21 H21C 109.5 . . ?
H21B C21 H21C 109.5 . . ?
Si4 C22 H22A 109.5 . . ?
Si4 C22 H22B 109.5 . . ?
H22A C22 H22B 109.5 . . ?
Si4 C22 H22C 109.5 . . ?
H22A C22 H22C 109.5 . . ?
H22B C22 H22C 109.5 . . ?
Si4 C23 H23A 109.5 . . ?
Si4 C23 H23B 109.5 . . ?
H23A C23 H23B 109.5 . . ?
Si4 C23 H23C 109.5 . . ?
H23A C23 H23C 109.5 . . ?
H23B C23 H23C 109.5 . . ?
Si4 C24 H24A 109.5 . . ?
Si4 C24 H24B 109.5 . . ?
H24A C24 H24B 109.5 . . ?
Si4 C24 H24C 109.5 . . ?
H24A C24 H24C 109.5 . . ?
H24B C24 H24C 109.5 . . ?
N4 C25 C26 108.61(17) . . ?
N4 C25 C27 111.49(18) . . ?
C26 C25 C27 107.75(19) . . ?
N4 C25 C28 113.48(18) . . ?
C26 C25 C28 106.73(19) . . ?
C27 C25 C28 108.53(19) . . ?
C25 C26 K2 81.35(12) . . ?
C25 C26 H26A 111.6(15) . . ?
K2 C26 H26A 96.3(15) . . ?
C25 C26 H26C 109.8(14) . . ?
K2 C26 H26C 38.8(14) . . ?
H26A C26 H26C 108(2) . . ?
C25 C26 H26B 112.8(15) . . ?
K2 C26 H26B 143.4(15) . . ?
H26A C26 H26B 108(2) . . ?
H26C C26 H26B 106(2) . . ?
C25 C27 H27A 109.5 . . ?
C25 C27 H27B 109.5 . . ?
H27A C27 H27B 109.5 . . ?
C25 C27 H27C 109.5 . . ?
H27A C27 H27C 109.5 . . ?
H27B C27 H27C 109.5 . . ?
C25 C28 H28A 109.5 . . ?
C25 C28 H28B 109.5 . . ?
H28A C28 H28B 109.5 . . ?
C25 C28 H28C 109.5 . . ?
H28A C28 H28C 109.5 . . ?
H28B C28 H28C 109.5 . . ?
Si5 C29 H29A 109.5 . . ?
Si5 C29 H29B 109.5 . . ?
H29A C29 H29B 109.5 . . ?
Si5 C29 H29C 109.5 . . ?
H29A C29 H29C 109.5 . . ?
H29B C29 H29C 109.5 . . ?
Si5 C30 H30A 109.5 . . ?
Si5 C30 H30B 109.5 . . ?
H30A C30 H30B 109.5 . . ?
Si5 C30 H30C 109.5 . . ?
H30A C30 H30C 109.5 . . ?
H30B C30 H30C 109.5 . . ?
Si5 C31 H31A 109.5 . . ?
Si5 C31 H31B 109.5 . . ?
H31A C31 H31B 109.5 . . ?
Si5 C31 H31C 109.5 . . ?
H31A C31 H31C 109.5 . . ?
H31B C31 H31C 109.5 . . ?
N5 C32 C35 113.8(2) . . ?
N5 C32 C33 108.59(17) . . ?
C35 C32 C33 107.4(2) . . ?
N5 C32 C34 111.63(18) . . ?
C35 C32 C34 108.29(19) . . ?
C33 C32 C34 106.8(2) . . ?
C32 C33 H33A 109.5 . . ?
C32 C33 H33B 109.5 . . ?
H33A C33 H33B 109.5 . . ?
C32 C33 H33C 109.5 . . ?
H33A C33 H33C 109.5 . . ?
H33B C33 H33C 109.5 . . ?
C32 C34 H34A 109.5 . . ?
C32 C34 H34B 109.5 . . ?
H34A C34 H34B 109.5 . . ?
C32 C34 H34C 109.5 . . ?
H34A C34 H34C 109.5 . . ?
H34B C34 H34C 109.5 . . ?
C32 C35 H35A 109.5 . . ?
C32 C35 H35B 109.5 . . ?
H35A C35 H35B 109.5 . . ?
C32 C35 H35C 109.5 . . ?
H35A C35 H35C 109.5 . . ?
H35B C35 H35C 109.5 . . ?
Si6 C36 Mg2 130.72(12) . . ?
Si6 C36 Li2 71.29(12) . . ?
Mg2 C36 Li2 69.18(11) . . ?
Si6 C36 K2 145.96(10) . . ?
Mg2 C36 K2 79.39(6) . . ?
Li2 C36 K2 142.53(12) . . ?
Si6 C36 H36A 108.9(15) . . ?
Mg2 C36 H36A 107.8(16) . . ?
Li2 C36 H36A 103.2(16) . . ?
K2 C36 H36A 67.0(15) . . ?
Si6 C36 H36B 102.3(15) . . ?
Mg2 C36 H36B 99.0(15) . . ?
Li2 C36 H36B 151.9(15) . . ?
K2 C36 H36B 50.9(15) . . ?
H36A C36 H36B 105(2) . . ?
Si6 C37 H37A 109.5 . . ?
Si6 C37 H37B 109.5 . . ?
H37A C37 H37B 109.5 . . ?
Si6 C37 H37C 109.5 . . ?
H37A C37 H37C 109.5 . . ?
H37B C37 H37C 109.5 . . ?
Si6 C38 H38A 109.5 . . ?
Si6 C38 H38B 109.5 . . ?
H38A C38 H38B 109.5 . . ?
Si6 C38 H38C 109.5 . . ?
H38A C38 H38C 109.5 . . ?
H38B C38 H38C 109.5 . . ?
N6 C39 C40 108.43(18) . . ?
N6 C39 C42 113.81(19) . . ?
C40 C39 C42 108.4(2) . . ?
N6 C39 C41 110.92(18) . . ?
C40 C39 C41 107.1(2) . . ?
C42 C39 C41 108.0(2) . . ?
C39 C40 Mg4 80.01(13) . . ?
C39 C40 H40A 112.1(15) . . ?
Mg4 C40 H40A 66.7(15) . . ?
C39 C40 H40C 111.0(16) . . ?
Mg4 C40 H40C 67.4(16) . . ?
H40A C40 H40C 108(2) . . ?
C39 C40 H40B 112.4(18) . . ?
Mg4 C40 H40B 167.5(18) . . ?
H40A C40 H40B 107(2) . . ?
H40C C40 H40B 106(2) . . ?
C39 C41 H41A 109.5 . . ?
C39 C41 H41B 109.5 . . ?
H41A C41 H41B 109.5 . . ?
C39 C41 H41C 109.5 . . ?
H41A C41 H41C 109.5 . . ?
H41B C41 H41C 109.5 . . ?
C39 C42 H42A 109.5 . . ?
C39 C42 H42B 109.5 . . ?
H42A C42 H42B 109.5 . . ?
C39 C42 H42C 109.5 . . ?
H42A C42 H42C 109.5 . . ?
H42B C42 H42C 109.5 . . ?
Si7 C43 Mg4 130.29(12) . . ?
Si7 C43 Li2 71.44(12) . . ?
Mg4 C43 Li2 69.27(11) . . ?
Si7 C43 K1 146.74(10) . . ?
Mg4 C43 K1 78.85(7) . . ?
Li2 C43 K1 141.60(13) . . ?
Si7 C43 H43B 109.4(15) . . ?
Mg4 C43 H43B 107.4(15) . . ?
Li2 C43 H43B 101.8(16) . . ?
K1 C43 H43B 67.5(15) . . ?
Si7 C43 H43A 102.0(17) . . ?
Mg4 C43 H43A 97.7(17) . . ?
Li2 C43 H43A 150.7(17) . . ?
K1 C43 H43A 52.2(17) . . ?
H43B C43 H43A 107(2) . . ?
Si7 C44 H44A 109.5 . . ?
Si7 C44 H44B 109.5 . . ?
H44A C44 H44B 109.5 . . ?
Si7 C44 H44C 109.5 . . ?
H44A C44 H44C 109.5 . . ?
H44B C44 H44C 109.5 . . ?
Si7 C45 H45A 109.5 . . ?
Si7 C45 H45B 109.5 . . ?
H45A C45 H45B 109.5 . . ?
Si7 C45 H45C 109.5 . . ?
H45A C45 H45C 109.5 . . ?
H45B C45 H45C 109.5 . . ?
N7 C46 C49 108.61(18) . . ?
N7 C46 C48 110.82(18) . . ?
C49 C46 C48 107.4(2) . . ?
N7 C46 C47 113.45(19) . . ?
C49 C46 C47 107.8(2) . . ?
C48 C46 C47 108.54(19) . . ?
C46 C47 H47A 109.5 . . ?
C46 C47 H47B 109.5 . . ?
H47A C47 H47B 109.5 . . ?
C46 C47 H47C 109.5 . . ?
H47A C47 H47C 109.5 . . ?
H47B C47 H47C 109.5 . . ?
C46 C48 H48A 109.5 . . ?
C46 C48 H48B 109.5 . . ?
H48A C48 H48B 109.5 . . ?
C46 C48 H48C 109.5 . . ?
H48A C48 H48C 109.5 . . ?
H48B C48 H48C 109.5 . . ?
C46 C49 Mg2 80.13(13) . . ?
C46 C49 H49A 108.8(15) . . ?
Mg2 C49 H49A 68.1(15) . . ?
C46 C49 H49C 112.8(16) . . ?
Mg2 C49 H49C 167.0(16) . . ?
H49A C49 H49C 105(2) . . ?
C46 C49 H49B 110.6(17) . . ?
Mg2 C49 H49B 66.7(16) . . ?
H49A C49 H49B 112(2) . . ?
H49C C49 H49B 108(2) . . ?
Si8 C50 H50A 109.5 . . ?
Si8 C50 H50B 109.5 . . ?
H50A C50 H50B 109.5 . . ?
Si8 C50 H50C 109.5 . . ?
H50A C50 H50C 109.5 . . ?
H50B C50 H50C 109.5 . . ?
Si8 C51 H51A 109.5 . . ?
Si8 C51 H51B 109.5 . . ?
H51A C51 H51B 109.5 . . ?
Si8 C51 H51C 109.5 . . ?
H51A C51 H51C 109.5 . . ?
H51B C51 H51C 109.5 . . ?
Si8 C52 H52A 109.5 . . ?
Si8 C52 H52B 109.5 . . ?
H52A C52 H52B 109.5 . . ?
Si8 C52 H52C 109.5 . . ?
H52A C52 H52C 109.5 . . ?
H52B C52 H52C 109.5 . . ?
N8 C53 C55 113.9(2) . . ?
N8 C53 C54 108.58(18) . . ?
C55 C53 C54 106.2(2) . . ?
N8 C53 C56 112.2(2) . . ?
C55 C53 C56 108.8(2) . . ?
C54 C53 C56 106.7(2) . . ?
C53 C54 H54A 109.5 . . ?
C53 C54 H54B 109.5 . . ?
H54A C54 H54B 109.5 . . ?
C53 C54 H54C 109.5 . . ?
H54A C54 H54C 109.5 . . ?
H54B C54 H54C 109.5 . . ?
C53 C55 H55A 109.5 . . ?
C53 C55 H55B 109.5 . . ?
H55A C55 H55B 109.5 . . ?
C53 C55 H55C 109.5 . . ?
H55A C55 H55C 109.5 . . ?
H55B C55 H55C 109.5 . . ?
C53 C56 H56A 109.5 . . ?
C53 C56 H56B 109.5 . . ?
H56A C56 H56B 109.5 . . ?
C53 C56 H56C 109.5 . . ?
H56A C56 H56C 109.5 . . ?
H56B C56 H56C 109.5 . . ?
C59 C58 H58A 109.5 . . ?
C59 C58 H58B 109.5 . . ?
H58A C58 H58B 109.5 . . ?
C59 C58 H58C 109.5 . . ?
H58A C58 H58C 109.5 . . ?
H58B C58 H58C 109.5 . . ?
C60 C59 C58 115.3(5) . . ?
C60 C59 H59A 108.4 . . ?
C58 C59 H59A 108.4 . . ?
C60 C59 H59B 108.4 . . ?
C58 C59 H59B 108.4 . . ?
H59A C59 H59B 107.5 . . ?
C59 C60 C61 119.1(5) . . ?
C59 C60 H60A 107.5 . . ?
C61 C60 H60A 107.5 . . ?
C59 C60 H60B 107.5 . . ?
C61 C60 H60B 107.5 . . ?
H60A C60 H60B 107.0 . . ?
C60 C61 C62 120.6(5) . . ?
C60 C61 H61A 107.2 . . ?
C62 C61 H61A 107.2 . . ?
C60 C61 H61B 107.2 . . ?
C62 C61 H61B 107.2 . . ?
H61A C61 H61B 106.8 . . ?
C63 C62 C61 115.4(5) . . ?
C63 C62 H62A 108.4 . . ?
C61 C62 H62A 108.4 . . ?
C63 C62 H62B 108.4 . . ?
C61 C62 H62B 108.4 . . ?
H62A C62 H62B 107.5 . . ?
C62 C63 H63A 109.5 . . ?
C62 C63 H63B 109.5 . . ?
H63A C63 H63B 109.5 . . ?
C62 C63 H63C 109.5 . . ?
H63A C63 H63C 109.5 . . ?
H63B C63 H63C 109.5 . . ?
C4 C5A H5A1 109.5 . . ?
C4 C5A H5A2 109.5 . . ?
H5A1 C5A H5A2 109.5 . . ?
C4 C5A H5A3 109.5 . . ?
H5A1 C5A H5A3 109.5 . . ?
H5A2 C5A H5A3 109.5 . . ?
C4 C6A H6A1 109.5 . . ?
C4 C6A H6A2 109.5 . . ?
H6A1 C6A H6A2 109.5 . . ?
C4 C6A H6A3 109.5 . . ?
H6A1 C6A H6A3 109.5 . . ?
H6A2 C6A H6A3 109.5 . . ?
C4 C7A H7A1 109.5 . . ?
C4 C7A H7A2 109.5 . . ?
H7A1 C7A H7A2 109.5 . . ?
C4 C7A H7A3 109.5 . . ?
H7A1 C7A H7A3 109.5 . . ?
H7A2 C7A H7A3 109.5 . . ?
C11 C12A H12D 109.5 . . ?
C11 C12A H12E 109.5 . . ?
H12D C12A H12E 109.5 . . ?
C11 C12A H12F 109.5 . . ?
H12D C12A H12F 109.5 . . ?
H12E C12A H12F 109.5 . . ?
C11 C13A H13D 109.5 . . ?
C11 C13A H13E 109.5 . . ?
H13D C13A H13E 109.5 . . ?
C11 C13A H13F 109.5 . . ?
H13D C13A H13F 109.5 . . ?
H13E C13A H13F 109.5 . . ?
C11 C14A H14D 109.5 . . ?
C11 C14A H14E 109.5 . . ?
H14D C14A H14E 109.5 . . ?
C11 C14A H14F 109.5 . . ?
H14D C14A H14F 109.5 . . ?
H14E C14A H14F 109.5 . . ?

loop_
_geom_bond_atom_site_label_1
_geom_bond_atom_site_label_2
_geom_bond_distance
_geom_bond_site_symmetry_2
_geom_bond_publ_flag
K1 N1 2.9480(19) . ?
K1 N8 2.9548(19) . ?
K1 C43 3.314(2) . ?
K1 C15 3.315(2) . ?
K1 Si1 3.5602(9) . ?
K1 Si8 3.5900(9) . ?
K1 Mg4 3.6124(9) . ?
K1 Mg1 3.6339(9) . ?
K1 H43B 3.07(3) . ?
K1 H15A 2.77(2) . ?
K1 H43A 2.83(3) . ?
K2 N5 2.9374(19) . ?
K2 N4 2.9453(18) . ?
K2 C9 3.289(2) . ?
K2 C36 3.314(2) . ?
K2 C26 3.536(2) . ?
K2 Si5 3.5669(8) . ?
K2 Mg3 3.6018(9) . ?
K2 Si4 3.6054(8) . ?
K2 Mg2 3.6260(9) . ?
K2 H9B 3.04(2) . ?
K2 H36A 3.07(3) . ?
K2 H9A 2.81(3) . ?
K2 H36B 2.80(2) . ?
K2 H26C 2.82(3) . ?
Mg1 N1 2.037(2) . ?
Mg1 N2 2.072(2) . ?
Mg1 C15 2.204(2) . ?
Mg1 Li1 2.662(5) . ?
Mg1 Si1 3.1980(10) . ?
Mg1 Si2 3.2692(9) . ?
Mg2 N5 2.0385(19) . ?
Mg2 N7 2.0656(19) . ?
Mg2 C36 2.203(2) . ?
Mg2 Li2 2.652(4) . ?
Mg2 C49 2.860(3) . ?
Mg2 Si5 3.2292(10) . ?
Mg3 N4 2.0292(19) . ?
Mg3 N3 2.0623(19) . ?
Mg3 C9 2.211(2) . ?
Mg3 Li1 2.653(5) . ?
Mg3 Si4 3.2337(10) . ?
Mg3 Si3 3.2636(9) . ?
Mg4 N8 2.044(2) . ?
Mg4 N6 2.0598(19) . ?
Mg4 C43 2.214(2) . ?
Mg4 Li2 2.657(4) . ?
Mg4 C40 2.857(3) . ?
Mg4 Si8 3.2200(10) . ?
Li1 N3 1.993(5) . ?
Li1 N2 1.998(5) . ?
Li1 C15 2.480(5) . ?
Li1 C9 2.494(5) . ?
Li1 Si3 2.576(4) . ?
Li1 Si2 2.589(4) . ?
Li2 N7 2.001(4) . ?
Li2 N6 2.003(4) . ?
Li2 C43 2.449(5) . ?
Li2 C36 2.455(5) . ?
Li2 Si6 2.565(4) . ?
Li2 Si7 2.566(4) . ?
Si1 N1 1.7028(19) . ?
Si1 C2 1.871(3) . ?
Si1 C3 1.874(3) . ?
Si1 C1 1.881(3) . ?
Si2 N2 1.737(2) . ?
Si2 C9 1.870(2) . ?
Si2 C10 1.890(2) . ?
Si2 C8 1.891(2) . ?
Si3 N3 1.7346(18) . ?
Si3 C15 1.872(2) . ?
Si3 C17 1.885(2) . ?
Si3 C16 1.893(2) . ?
Si4 N4 1.7119(18) . ?
Si4 C24 1.875(3) . ?
Si4 C22 1.880(3) . ?
Si4 C23 1.892(3) . ?
Si5 N5 1.7104(19) . ?
Si5 C31 1.878(3) . ?
Si5 C29 1.879(3) . ?
Si5 C30 1.901(3) . ?
Si6 N6 1.7378(18) . ?
Si6 C36 1.871(2) . ?
Si6 C37 1.884(2) . ?
Si6 C38 1.889(2) . ?
Si7 N7 1.7374(19) . ?
Si7 C43 1.873(2) . ?
Si7 C44 1.883(2) . ?
Si7 C45 1.888(3) . ?
Si8 N8 1.7103(19) . ?
Si8 C52 1.872(3) . ?
Si8 C51 1.877(3) . ?
Si8 C50 1.888(3) . ?
N1 C4 1.490(3) . ?
N2 C11 1.494(3) . ?
N3 C18 1.499(3) . ?
N4 C25 1.493(3) . ?
N5 C32 1.482(3) . ?
N6 C39 1.492(3) . ?
N7 C46 1.495(3) . ?
N8 C53 1.485(3) . ?
C1 H1A 0.9800 . ?
C1 H1B 0.9800 . ?
C1 H1C 0.9800 . ?
C2 H2A 0.9800 . ?
C2 H2B 0.9800 . ?
C2 H2C 0.9800 . ?
C3 H3A 0.9800 . ?
C3 H3B 0.9800 . ?
C3 H3C 0.9800 . ?
C4 C6 1.490(5) . ?
C4 C7A 1.499(9) . ?
C4 C5 1.560(4) . ?
C4 C5A 1.566(8) . ?
C4 C7 1.565(4) . ?
C4 C6A 1.589(9) . ?
C5 H5A 0.9800 . ?
C5 H5B 0.9800 . ?
C5 H5C 0.9800 . ?
C6 H6A 0.9800 . ?
C6 H6B 0.9800 . ?
C6 H6C 0.9800 . ?
C7 H7A 0.9800 . ?
C7 H7B 0.9800 . ?
C7 H7C 0.9800 . ?
C8 H8A 0.9800 . ?
C8 H8B 0.9800 . ?
C8 H8C 0.9800 . ?
C9 H9B 0.94(3) . ?
C9 H9A 0.97(3) . ?
C10 H10A 0.9800 . ?
C10 H10B 0.9800 . ?
C10 H10C 0.9800 . ?
C11 C14A 1.437(16) . ?
C11 C13A 1.505(13) . ?
C11 C13 1.507(4) . ?
C11 C12 1.516(4) . ?
C11 C14 1.572(4) . ?
C11 C12A 1.683(16) . ?
C12 H12A 0.9800 . ?
C12 H12B 0.9800 . ?
C12 H12C 0.9800 . ?
C13 H13A 0.9800 . ?
C13 H13B 0.9800 . ?
C13 H13C 0.9800 . ?
C14 H14A 0.9800 . ?
C14 H14B 0.9800 . ?
C14 H14C 0.9800 . ?
C15 H15B 0.99(3) . ?
C15 H15A 0.96(2) . ?
C16 H16A 0.9800 . ?
C16 H16B 0.9800 . ?
C16 H16C 0.9800 . ?
C17 H17A 0.9800 . ?
C17 H17B 0.9800 . ?
C17 H17C 0.9800 . ?
C18 C21 1.530(3) . ?
C18 C19 1.531(4) . ?
C18 C20 1.536(4) . ?
C19 H19A 0.9800 . ?
C19 H19B 0.9800 . ?
C19 H19C 0.9800 . ?
C20 H20A 0.9800 . ?
C20 H20B 0.9800 . ?
C20 H20C 0.9800 . ?
C21 H21A 0.9800 . ?
C21 H21B 0.9800 . ?
C21 H21C 0.9800 . ?
C22 H22A 0.9800 . ?
C22 H22B 0.9800 . ?
C22 H22C 0.9800 . ?
C23 H23A 0.9800 . ?
C23 H23B 0.9800 . ?
C23 H23C 0.9800 . ?
C24 H24A 0.9800 . ?
C24 H24B 0.9800 . ?
C24 H24C 0.9800 . ?
C25 C26 1.531(3) . ?
C25 C27 1.534(3) . ?
C25 C28 1.535(3) . ?
C26 H26A 0.95(3) . ?
C26 H26C 1.01(3) . ?
C26 H26B 0.99(3) . ?
C27 H27A 0.9800 . ?
C27 H27B 0.9800 . ?
C27 H27C 0.9800 . ?
C28 H28A 0.9800 . ?
C28 H28B 0.9800 . ?
C28 H28C 0.9800 . ?
C29 H29A 0.9800 . ?
C29 H29B 0.9800 . ?
C29 H29C 0.9800 . ?
C30 H30A 0.9800 . ?
C30 H30B 0.9800 . ?
C30 H30C 0.9800 . ?
C31 H31A 0.9800 . ?
C31 H31B 0.9800 . ?
C31 H31C 0.9800 . ?
C32 C35 1.535(3) . ?
C32 C33 1.538(3) . ?
C32 C34 1.545(3) . ?
C33 H33A 0.9800 . ?
C33 H33B 0.9800 . ?
C33 H33C 0.9800 . ?
C34 H34A 0.9800 . ?
C34 H34B 0.9800 . ?
C34 H34C 0.9800 . ?
C35 H35A 0.9800 . ?
C35 H35B 0.9800 . ?
C35 H35C 0.9800 . ?
C36 H36A 0.95(3) . ?
C36 H36B 0.98(3) . ?
C37 H37A 0.9800 . ?
C37 H37B 0.9800 . ?
C37 H37C 0.9800 . ?
C38 H38A 0.9800 . ?
C38 H38B 0.9800 . ?
C38 H38C 0.9800 . ?
C39 C40 1.532(3) . ?
C39 C42 1.534(3) . ?
C39 C41 1.537(3) . ?
C40 H40A 1.01(3) . ?
C40 H40C 0.99(3) . ?
C40 H40B 1.00(3) . ?
C41 H41A 0.9800 . ?
C41 H41B 0.9800 . ?
C41 H41C 0.9800 . ?
C42 H42A 0.9800 . ?
C42 H42B 0.9800 . ?
C42 H42C 0.9800 . ?
C43 H43B 0.99(3) . ?
C43 H43A 0.95(3) . ?
C44 H44A 0.9800 . ?
C44 H44B 0.9800 . ?
C44 H44C 0.9800 . ?
C45 H45A 0.9800 . ?
C45 H45B 0.9800 . ?
C45 H45C 0.9800 . ?
C46 C49 1.529(3) . ?
C46 C48 1.537(3) . ?
C46 C47 1.540(3) . ?
C47 H47A 0.9800 . ?
C47 H47B 0.9800 . ?
C47 H47C 0.9800 . ?
C48 H48A 0.9800 . ?
C48 H48B 0.9800 . ?
C48 H48C 0.9800 . ?
C49 H49A 1.00(3) . ?
C49 H49C 0.96(3) . ?
C49 H49B 0.94(3) . ?
C50 H50A 0.9800 . ?
C50 H50B 0.9800 . ?
C50 H50C 0.9800 . ?
C51 H51A 0.9800 . ?
C51 H51B 0.9800 . ?
C51 H51C 0.9800 . ?
C52 H52A 0.9800 . ?
C52 H52B 0.9800 . ?
C52 H52C 0.9800 . ?
C53 C55 1.535(3) . ?
C53 C54 1.537(3) . ?
C53 C56 1.539(4) . ?
C54 H54A 0.9800 . ?
C54 H54B 0.9800 . ?
C54 H54C 0.9800 . ?
C55 H55A 0.9800 . ?
C55 H55B 0.9800 . ?
C55 H55C 0.9800 . ?
C56 H56A 0.9800 . ?
C56 H56B 0.9800 . ?
C56 H56C 0.9800 . ?
C58 C59 1.467(7) . ?
C58 H58A 0.9800 . ?
C58 H58B 0.9800 . ?
C58 H58C 0.9800 . ?
C59 C60 1.425(6) . ?
C59 H59A 0.9900 . ?
C59 H59B 0.9900 . ?
C60 C61 1.477(6) . ?
C60 H60A 0.9900 . ?
C60 H60B 0.9900 . ?
C61 C62 1.511(7) . ?
C61 H61A 0.9900 . ?
C61 H61B 0.9900 . ?
C62 C63 1.472(8) . ?
C62 H62A 0.9900 . ?
C62 H62B 0.9900 . ?
C63 H63A 0.9800 . ?
C63 H63B 0.9800 . ?
C63 H63C 0.9800 . ?
C5A H5A1 0.9800 . ?
C5A H5A2 0.9800 . ?
C5A H5A3 0.9800 . ?
C6A H6A1 0.9800 . ?
C6A H6A2 0.9800 . ?
C6A H6A3 0.9800 . ?
C7A H7A1 0.9800 . ?
C7A H7A2 0.9800 . ?
C7A H7A3 0.9800 . ?
C12A H12D 0.9800 . ?
C12A H12E 0.9800 . ?
C12A H12F 0.9800 . ?
C13A H13D 0.9800 . ?
C13A H13E 0.9800 . ?
C13A H13F 0.9800 . ?
C14A H14D 0.9800 . ?
C14A H14E 0.9800 . ?
C14A H14F 0.9800 . ?

loop_
_geom_torsion_atom_site_label_1
_geom_torsion_atom_site_label_2
_geom_torsion_atom_site_label_3
_geom_torsion_atom_site_label_4
_geom_torsion
_geom_torsion_site_symmetry_1
_geom_torsion_site_symmetry_2
_geom_torsion_site_symmetry_3
_geom_torsion_site_symmetry_4
_geom_torsion_publ_flag
C2 Si1 N1 C4 -62.8(2) . . . . ?
C3 Si1 N1 C4 178.0(2) . . . . ?
C1 Si1 N1 C4 61.7(2) . . . . ?
Mg1 Si1 N1 C4 -151.2(2) . . . . ?
K1 Si1 N1 C4 113.62(18) . . . . ?
C2 Si1 N1 Mg1 88.35(16) . . . . ?
C3 Si1 N1 Mg1 -30.81(18) . . . . ?
C1 Si1 N1 Mg1 -147.09(13) . . . . ?
K1 Si1 N1 Mg1 -95.18(10) . . . . ?
C2 Si1 N1 K1 -176.47(13) . . . . ?
C3 Si1 N1 K1 64.37(15) . . . . ?
C1 Si1 N1 K1 -51.92(13) . . . . ?
N2 Mg1 N1 C4 44.0(2) . . . . ?
C15 Mg1 N1 C4 -131.04(15) . . . . ?
N2 Mg1 N1 Si1 -108.40(13) . . . . ?
C15 Mg1 N1 Si1 76.57(13) . . . . ?
N2 Mg1 N1 K1 153.71(10) . . . . ?
C15 Mg1 N1 K1 -21.32(9) . . . . ?
N8 K1 N1 C4 -113.1(3) . . . . ?
C43 K1 N1 C4 13.72(15) . . . . ?
C15 K1 N1 C4 131.64(14) . . . . ?
N8 K1 N1 Si1 11.2(4) . . . . ?
C43 K1 N1 Si1 138.01(8) . . . . ?
C15 K1 N1 Si1 -104.07(9) . . . . ?
N8 K1 N1 Mg1 128.9(3) . . . . ?
C43 K1 N1 Mg1 -104.35(7) . . . . ?
C15 K1 N1 Mg1 13.57(6) . . . . ?
C9 Si2 N2 C11 164.05(19) . . . . ?
C10 Si2 N2 C11 50.7(2) . . . . ?
C8 Si2 N2 C11 -70.7(2) . . . . ?
C9 Si2 N2 Li1 38.29(17) . . . . ?
C10 Si2 N2 Li1 -75.09(17) . . . . ?
C8 Si2 N2 Li1 163.52(17) . . . . ?
C9 Si2 N2 Mg1 -40.87(14) . . . . ?
C10 Si2 N2 Mg1 -154.24(11) . . . . ?
C8 Si2 N2 Mg1 84.36(13) . . . . ?
N3 Li1 N2 C11 177(100) . . . . ?
C15 Li1 N2 C11 117.6(2) . . . . ?
C9 Li1 N2 C11 -155.34(18) . . . . ?
N3 Li1 N2 Si2 -55(44) . . . . ?
C15 Li1 N2 Si2 -114.16(16) . . . . ?
C9 Li1 N2 Si2 -27.15(11) . . . . ?
N3 Li1 N2 Mg1 64(44) . . . . ?
C15 Li1 N2 Mg1 4.58(14) . . . . ?
C9 Li1 N2 Mg1 91.59(11) . . . . ?
N1 Mg1 N2 C11 59.4(2) . . . . ?
C15 Mg1 N2 C11 -125.31(16) . . . . ?
N1 Mg1 N2 Si2 -97.97(14) . . . . ?
C15 Mg1 N2 Si2 77.28(13) . . . . ?
N1 Mg1 N2 Li1 179.43(17) . . . . ?
C15 Mg1 N2 Li1 -5.32(16) . . . . ?
C15 Si3 N3 C18 162.61(18) . . . . ?
C17 Si3 N3 C18 -72.7(2) . . . . ?
C16 Si3 N3 C18 47.4(2) . . . . ?
C15 Si3 N3 Li1 38.69(17) . . . . ?
C17 Si3 N3 Li1 163.38(17) . . . . ?
C16 Si3 N3 Li1 -76.56(18) . . . . ?
C15 Si3 N3 Mg3 -40.31(13) . . . . ?
C17 Si3 N3 Mg3 84.38(13) . . . . ?
C16 Si3 N3 Mg3 -155.56(11) . . . . ?
N2 Li1 N3 C18 146(100) . . . . ?
C15 Li1 N3 C18 -154.69(17) . . . . ?
C9 Li1 N3 C18 118.3(2) . . . . ?
N2 Li1 N3 Si3 -87(44) . . . . ?
C15 Li1 N3 Si3 -27.62(11) . . . . ?
C9 Li1 N3 Si3 -114.67(15) . . . . ?
N2 Li1 N3 Mg3 32(44) . . . . ?
C15 Li1 N3 Mg3 91.50(11) . . . . ?
C9 Li1 N3 Mg3 4.45(13) . . . . ?
N4 Mg3 N3 C18 66.02(19) . . . . ?
C9 Mg3 N3 C18 -124.02(16) . . . . ?
N4 Mg3 N3 Si3 -92.96(14) . . . . ?
C9 Mg3 N3 Si3 76.99(12) . . . . ?
N4 Mg3 N3 Li1 -175.17(16) . . . . ?
C9 Mg3 N3 Li1 -5.21(16) . . . . ?
C24 Si4 N4 C25 -53.8(2) . . . . ?
C22 Si4 N4 C25 -174.04(18) . . . . ?
C23 Si4 N4 C25 69.2(2) . . . . ?
C24 Si4 N4 Mg3 97.50(16) . . . . ?
C22 Si4 N4 Mg3 -22.76(16) . . . . ?
C23 Si4 N4 Mg3 -139.53(13) . . . . ?
C24 Si4 N4 K2 -166.99(13) . . . . ?
C22 Si4 N4 K2 72.75(13) . . . . ?
C23 Si4 N4 K2 -44.02(12) . . . . ?
N3 Mg3 N4 C25 42.50(19) . . . . ?
C9 Mg3 N4 C25 -126.93(15) . . . . ?
N3 Mg3 N4 Si4 -110.78(12) . . . . ?
C9 Mg3 N4 Si4 79.79(13) . . . . ?
N3 Mg3 N4 K2 149.60(9) . . . . ?
C9 Mg3 N4 K2 -19.83(9) . . . . ?
N5 K2 N4 C25 -118.6(4) . . . . ?
C9 K2 N4 C25 127.48(13) . . . . ?
C36 K2 N4 C25 7.16(14) . . . . ?
C26 K2 N4 C25 27.35(12) . . . . ?
N5 K2 N4 Si4 6.7(4) . . . . ?
C9 K2 N4 Si4 -107.23(8) . . . . ?
C36 K2 N4 Si4 132.45(7) . . . . ?
C26 K2 N4 Si4 152.64(12) . . . . ?
N5 K2 N4 Mg3 126.5(3) . . . . ?
C9 K2 N4 Mg3 12.61(6) . . . . ?
C36 K2 N4 Mg3 -107.72(7) . . . . ?
C26 K2 N4 Mg3 -87.53(9) . . . . ?
C31 Si5 N5 C32 -54.6(2) . . . . ?
C29 Si5 N5 C32 -175.17(17) . . . . ?
C30 Si5 N5 C32 68.8(2) . . . . ?
C31 Si5 N5 Mg2 94.64(14) . . . . ?
C29 Si5 N5 Mg2 -25.89(15) . . . . ?
C30 Si5 N5 Mg2 -141.97(13) . . . . ?
C31 Si5 N5 K2 -169.68(10) . . . . ?
C29 Si5 N5 K2 69.79(11) . . . . ?
C30 Si5 N5 K2 -46.29(12) . . . . ?
N7 Mg2 N5 C32 42.04(19) . . . . ?
C36 Mg2 N5 C32 -127.60(15) . . . . ?
C49 Mg2 N5 C32 95.03(15) . . . . ?
N7 Mg2 N5 Si5 -109.29(13) . . . . ?
C36 Mg2 N5 Si5 81.06(13) . . . . ?
C49 Mg2 N5 Si5 -56.30(12) . . . . ?
N7 Mg2 N5 K2 152.12(9) . . . . ?
C36 Mg2 N5 K2 -17.53(10) . . . . ?
C49 Mg2 N5 K2 -154.89(7) . . . . ?
N4 K2 N5 C32 -104.8(4) . . . . ?
C9 K2 N5 C32 6.08(14) . . . . ?
C36 K2 N5 C32 126.66(14) . . . . ?
C26 K2 N5 C32 115.26(14) . . . . ?
N4 K2 N5 Si5 20.5(4) . . . . ?
C9 K2 N5 Si5 131.33(7) . . . . ?
C36 K2 N5 Si5 -108.09(8) . . . . ?
C26 K2 N5 Si5 -119.48(10) . . . . ?
N4 K2 N5 Mg2 139.6(3) . . . . ?
C9 K2 N5 Mg2 -109.53(7) . . . . ?
C36 K2 N5 Mg2 11.06(6) . . . . ?
C26 K2 N5 Mg2 -0.34(13) . . . . ?
C36 Si6 N6 C39 162.89(16) . . . . ?
C37 Si6 N6 C39 -72.67(19) . . . . ?
C38 Si6 N6 C39 48.57(19) . . . . ?
C36 Si6 N6 Li2 37.70(16) . . . . ?
C37 Si6 N6 Li2 162.14(16) . . . . ?
C38 Si6 N6 Li2 -76.62(17) . . . . ?
C36 Si6 N6 Mg4 -40.60(13) . . . . ?
C37 Si6 N6 Mg4 83.84(13) . . . . ?
C38 Si6 N6 Mg4 -154.92(11) . . . . ?
N7 Li2 N6 C39 -17(12) . . . . ?
C43 Li2 N6 C39 116.9(2) . . . . ?
C36 Li2 N6 C39 -153.30(17) . . . . ?
Mg4 Li2 N6 C39 113.37(18) . . . . ?
N7 Li2 N6 Si6 110(11) . . . . ?
C43 Li2 N6 Si6 -116.88(15) . . . . ?
C36 Li2 N6 Si6 -27.10(11) . . . . ?
N7 Li2 N6 Mg4 -130(11) . . . . ?
C43 Li2 N6 Mg4 3.55(13) . . . . ?
C36 Li2 N6 Mg4 93.33(11) . . . . ?
N8 Mg4 N6 C39 63.65(18) . . . . ?
C43 Mg4 N6 C39 -124.74(15) . . . . ?
C40 Mg4 N6 C39 -3.05(13) . . . . ?
N8 Mg4 N6 Si6 -94.72(14) . . . . ?
C43 Mg4 N6 Si6 76.89(12) . . . . ?
C40 Mg4 N6 Si6 -161.42(14) . . . . ?
N8 Mg4 N6 Li2 -175.66(16) . . . . ?
C43 Mg4 N6 Li2 -4.05(15) . . . . ?
C40 Mg4 N6 Li2 117.64(15) . . . . ?
C43 Si7 N7 C46 162.66(17) . . . . ?
C44 Si7 N7 C46 -72.9(2) . . . . ?
C45 Si7 N7 C46 47.9(2) . . . . ?
C43 Si7 N7 Li2 37.73(16) . . . . ?
C44 Si7 N7 Li2 162.13(17) . . . . ?
C45 Si7 N7 Li2 -77.01(17) . . . . ?
C43 Si7 N7 Mg2 -40.42(13) . . . . ?
C44 Si7 N7 Mg2 83.98(14) . . . . ?
C45 Si7 N7 Mg2 -155.17(11) . . . . ?
N6 Li2 N7 C46 -21(12) . . . . ?
C43 Li2 N7 C46 -154.70(17) . . . . ?
C36 Li2 N7 C46 115.5(2) . . . . ?
N6 Li2 N7 Si7 106(11) . . . . ?
C43 Li2 N7 Si7 -27.29(11) . . . . ?
C36 Li2 N7 Si7 -117.06(15) . . . . ?
N6 Li2 N7 Mg2 -134(11) . . . . ?
C43 Li2 N7 Mg2 92.41(11) . . . . ?
C36 Li2 N7 Mg2 2.64(13) . . . . ?
N5 Mg2 N7 C46 66.88(18) . . . . ?
C36 Mg2 N7 C46 -122.91(15) . . . . ?
C49 Mg2 N7 C46 -2.44(14) . . . . ?
N5 Mg2 N7 Si7 -92.16(14) . . . . ?
C36 Mg2 N7 Si7 78.04(12) . . . . ?
C49 Mg2 N7 Si7 -161.49(14) . . . . ?
N5 Mg2 N7 Li2 -173.24(16) . . . . ?
C36 Mg2 N7 Li2 -3.04(16) . . . . ?
C49 Mg2 N7 Li2 117.44(16) . . . . ?
C52 Si8 N8 C53 -176.7(2) . . . . ?
C51 Si8 N8 C53 -57.2(2) . . . . ?
C50 Si8 N8 C53 65.6(2) . . . . ?
C52 Si8 N8 Mg4 -26.34(17) . . . . ?
C51 Si8 N8 Mg4 93.17(17) . . . . ?
C50 Si8 N8 Mg4 -144.07(14) . . . . ?
C52 Si8 N8 K1 68.15(14) . . . . ?
C51 Si8 N8 K1 -172.35(13) . . . . ?
C50 Si8 N8 K1 -49.58(14) . . . . ?
N6 Mg4 N8 C53 41.2(2) . . . . ?
C43 Mg4 N8 C53 -129.94(15) . . . . ?
C40 Mg4 N8 C53 92.54(15) . . . . ?
N6 Mg4 N8 Si8 -111.39(13) . . . . ?
C43 Mg4 N8 Si8 77.50(13) . . . . ?
C40 Mg4 N8 Si8 -60.01(12) . . . . ?
N6 Mg4 N8 K1 150.32(9) . . . . ?
C43 Mg4 N8 K1 -20.78(10) . . . . ?
C40 Mg4 N8 K1 -158.29(7) . . . . ?
N1 K1 N8 C53 -101.1(3) . . . . ?
C43 K1 N8 C53 128.61(14) . . . . ?
C15 K1 N8 C53 10.15(15) . . . . ?
N1 K1 N8 Si8 25.2(4) . . . . ?
C43 K1 N8 Si8 -105.06(9) . . . . ?
C15 K1 N8 Si8 136.48(8) . . . . ?
N1 K1 N8 Mg4 143.4(3) . . . . ?
C43 K1 N8 Mg4 13.10(6) . . . . ?
C15 K1 N8 Mg4 -105.36(7) . . . . ?
Si1 N1 C4 C6 -39.7(3) . . . . ?
Mg1 N1 C4 C6 168.8(2) . . . . ?
K1 N1 C4 C6 68.2(3) . . . . ?
Si1 N1 C4 C7A 160.5(4) . . . . ?
Mg1 N1 C4 C7A 9.0(4) . . . . ?
K1 N1 C4 C7A -91.6(4) . . . . ?
Si1 N1 C4 C5 86.3(2) . . . . ?
Mg1 N1 C4 C5 -65.1(2) . . . . ?
K1 N1 C4 C5 -165.75(19) . . . . ?
Si1 N1 C4 C5A 36.0(4) . . . . ?
Mg1 N1 C4 C5A -115.5(4) . . . . ?
K1 N1 C4 C5A 143.9(4) . . . . ?
Si1 N1 C4 C7 -160.70(19) . . . . ?
Mg1 N1 C4 C7 47.8(2) . . . . ?
K1 N1 C4 C7 -52.8(2) . . . . ?
Si1 N1 C4 C6A -81.0(4) . . . . ?
Mg1 N1 C4 C6A 127.5(4) . . . . ?
K1 N1 C4 C6A 26.9(4) . . . . ?
N2 Si2 C9 Mg3 -69.71(17) . . . . ?
C10 Si2 C9 Mg3 50.57(17) . . . . ?
C8 Si2 C9 Mg3 163.29(14) . . . . ?
N2 Si2 C9 Li1 -31.61(14) . . . . ?
C10 Si2 C9 Li1 88.68(14) . . . . ?
C8 Si2 C9 Li1 -158.60(14) . . . . ?
N2 Si2 C9 K2 143.42(19) . . . . ?
C10 Si2 C9 K2 -96.3(2) . . . . ?
C8 Si2 C9 K2 16.4(2) . . . . ?
N4 Mg3 C9 Si2 -144.54(13) . . . . ?
N3 Mg3 C9 Si2 43.35(17) . . . . ?
N4 Mg3 C9 Li1 176.54(13) . . . . ?
N3 Mg3 C9 Li1 4.43(13) . . . . ?
N4 Mg3 C9 K2 18.01(8) . . . . ?
N3 Mg3 C9 K2 -154.10(6) . . . . ?
N3 Li1 C9 Si2 -153.6(2) . . . . ?
N2 Li1 C9 Si2 26.58(11) . . . . ?
C15 Li1 C9 Si2 127.78(15) . . . . ?
N3 Li1 C9 Mg3 -4.42(13) . . . . ?
N2 Li1 C9 Mg3 175.78(17) . . . . ?
C15 Li1 C9 Mg3 -83.03(12) . . . . ?
N3 Li1 C9 K2 30.7(3) . . . . ?
N2 Li1 C9 K2 -149.14(17) . . . . ?
C15 Li1 C9 K2 -47.9(3) . . . . ?
N5 K2 C9 Si2 -28.9(2) . . . . ?
N4 K2 C9 Si2 142.8(2) . . . . ?
C36 K2 C9 Si2 -109.8(2) . . . . ?
C26 K2 C9 Si2 -174.2(2) . . . . ?
N5 K2 C9 Mg3 176.53(6) . . . . ?
N4 K2 C9 Mg3 -11.77(6) . . . . ?
C36 K2 C9 Mg3 95.60(8) . . . . ?
C26 K2 C9 Mg3 31.23(7) . . . . ?
N5 K2 C9 Li1 143.6(2) . . . . ?
N4 K2 C9 Li1 -44.7(2) . . . . ?
C36 K2 C9 Li1 62.6(2) . . . . ?
C26 K2 C9 Li1 -1.7(2) . . . . ?
Si2 N2 C11 C14A -28.0(9) . . . . ?
Li1 N2 C11 C14A 81.5(8) . . . . ?
Mg1 N2 C11 C14A 176.1(8) . . . . ?
Si2 N2 C11 C13A -164.8(6) . . . . ?
Li1 N2 C11 C13A -55.4(7) . . . . ?
Mg1 N2 C11 C13A 39.2(7) . . . . ?
Si2 N2 C11 C13 163.7(2) . . . . ?
Li1 N2 C11 C13 -86.9(3) . . . . ?
Mg1 N2 C11 C13 7.7(3) . . . . ?
Si2 N2 C11 C12 40.3(3) . . . . ?
Li1 N2 C11 C12 149.7(3) . . . . ?
Mg1 N2 C11 C12 -115.7(2) . . . . ?
Si2 N2 C11 C14 -80.5(3) . . . . ?
Li1 N2 C11 C14 29.0(3) . . . . ?
Mg1 N2 C11 C14 123.6(2) . . . . ?
Si2 N2 C11 C12A 88.1(6) . . . . ?
Li1 N2 C11 C12A -162.4(6) . . . . ?
Mg1 N2 C11 C12A -67.8(6) . . . . ?
N3 Si3 C15 Mg1 -70.94(16) . . . . ?
C17 Si3 C15 Mg1 162.20(14) . . . . ?
C16 Si3 C15 Mg1 50.37(17) . . . . ?
N3 Si3 C15 Li1 -32.05(14) . . . . ?
C17 Si3 C15 Li1 -158.91(14) . . . . ?
C16 Si3 C15 Li1 89.26(15) . . . . ?
N3 Si3 C15 K1 147.77(17) . . . . ?
C17 Si3 C15 K1 20.9(2) . . . . ?
C16 Si3 C15 K1 -90.92(19) . . . . ?
N1 Mg1 C15 Si3 -139.51(13) . . . . ?
N2 Mg1 C15 Si3 44.06(17) . . . . ?
N1 Mg1 C15 Li1 -179.02(14) . . . . ?
N2 Mg1 C15 Li1 4.55(14) . . . . ?
N1 Mg1 C15 K1 19.18(9) . . . . ?
N2 Mg1 C15 K1 -157.25(6) . . . . ?
N3 Li1 C15 Si3 26.98(11) . . . . ?
N2 Li1 C15 Si3 -153.4(2) . . . . ?
C9 Li1 C15 Si3 128.21(15) . . . . ?
N3 Li1 C15 Mg1 175.81(18) . . . . ?
N2 Li1 C15 Mg1 -4.56(14) . . . . ?
C9 Li1 C15 Mg1 -82.96(12) . . . . ?
N3 Li1 C15 K1 -152.84(17) . . . . ?
N2 Li1 C15 K1 26.8(3) . . . . ?
C9 Li1 C15 K1 -51.6(3) . . . . ?
N1 K1 C15 Si3 138.0(2) . . . . ?
N8 K1 C15 Si3 -31.6(2) . . . . ?
C43 K1 C15 Si3 -113.33(18) . . . . ?
N1 K1 C15 Mg1 -12.74(6) . . . . ?
N8 K1 C15 Mg1 177.66(6) . . . . ?
C43 K1 C15 Mg1 95.97(8) . . . . ?
N1 K1 C15 Li1 -42.3(2) . . . . ?
N8 K1 C15 Li1 148.1(2) . . . . ?
C43 K1 C15 Li1 66.4(2) . . . . ?
Si3 N3 C18 C21 162.40(17) . . . . ?
Li1 N3 C18 C21 -89.9(3) . . . . ?
Mg3 N3 C18 C21 4.6(2) . . . . ?
Si3 N3 C18 C19 -79.9(2) . . . . ?
Li1 N3 C18 C19 27.7(3) . . . . ?
Mg3 N3 C18 C19 122.28(19) . . . . ?
Si3 N3 C18 C20 42.6(3) . . . . ?
Li1 N3 C18 C20 150.3(2) . . . . ?
Mg3 N3 C18 C20 -115.21(19) . . . . ?
Si4 N4 C25 C26 -159.56(16) . . . . ?
Mg3 N4 C25 C26 47.7(2) . . . . ?
K2 N4 C25 C26 -50.21(19) . . . . ?
Si4 N4 C25 C27 81.9(2) . . . . ?
Mg3 N4 C25 C27 -70.9(2) . . . . ?
K2 N4 C25 C27 -168.78(15) . . . . ?
Si4 N4 C25 C28 -41.0(2) . . . . ?
Mg3 N4 C25 C28 166.17(16) . . . . ?
K2 N4 C25 C28 68.31(19) . . . . ?
N4 C25 C26 K2 38.65(15) . . . . ?
C27 C25 C26 K2 159.56(16) . . . . ?
C28 C25 C26 K2 -84.05(15) . . . . ?
N5 K2 C26 C25 146.25(12) . . . . ?
N4 K2 C26 C25 -25.92(11) . . . . ?
C9 K2 C26 C25 -95.01(13) . . . . ?
C36 K2 C26 C25 135.13(14) . . . . ?
Si5 N5 C32 C35 -39.8(3) . . . . ?
Mg2 N5 C32 C35 169.55(16) . . . . ?
K2 N5 C32 C35 69.5(2) . . . . ?
Si5 N5 C32 C33 -159.28(16) . . . . ?
Mg2 N5 C32 C33 50.0(2) . . . . ?
K2 N5 C32 C33 -49.99(19) . . . . ?
Si5 N5 C32 C34 83.2(2) . . . . ?
Mg2 N5 C32 C34 -67.5(2) . . . . ?
K2 N5 C32 C34 -167.52(15) . . . . ?
N6 Si6 C36 Mg2 -69.85(17) . . . . ?
C37 Si6 C36 Mg2 164.20(14) . . . . ?
C38 Si6 C36 Mg2 50.72(18) . . . . ?
N6 Si6 C36 Li2 -31.71(13) . . . . ?
C37 Si6 C36 Li2 -157.67(14) . . . . ?
C38 Si6 C36 Li2 88.86(14) . . . . ?
N6 Si6 C36 K2 142.99(17) . . . . ?
C37 Si6 C36 K2 17.0(2) . . . . ?
C38 Si6 C36 K2 -96.4(2) . . . . ?
N5 Mg2 C36 Si6 -146.27(14) . . . . ?
N7 Mg2 C36 Si6 41.36(17) . . . . ?
C49 Mg2 C36 Si6 -20.7(2) . . . . ?
N5 Mg2 C36 Li2 175.00(13) . . . . ?
N7 Mg2 C36 Li2 2.62(13) . . . . ?
C49 Mg2 C36 Li2 -59.43(15) . . . . ?
N5 Mg2 C36 K2 15.75(9) . . . . ?
N7 Mg2 C36 K2 -156.63(6) . . . . ?
C49 Mg2 C36 K2 141.32(8) . . . . ?
N7 Li2 C36 Si6 -152.58(19) . . . . ?
N6 Li2 C36 Si6 26.48(11) . . . . ?
C43 Li2 C36 Si6 127.52(14) . . . . ?
N7 Li2 C36 Mg2 -2.62(13) . . . . ?
N6 Li2 C36 Mg2 176.43(17) . . . . ?
C43 Li2 C36 Mg2 -82.53(12) . . . . ?
N7 Li2 C36 K2 32.3(3) . . . . ?
N6 Li2 C36 K2 -148.65(17) . . . . ?
C43 Li2 C36 K2 -47.6(2) . . . . ?
N5 K2 C36 Si6 144.9(2) . . . . ?
N4 K2 C36 Si6 -27.9(2) . . . . ?
C9 K2 C36 Si6 -110.47(19) . . . . ?
C26 K2 C36 Si6 -42.17(19) . . . . ?
N5 K2 C36 Mg2 -10.40(6) . . . . ?
N4 K2 C36 Mg2 176.81(6) . . . . ?
C9 K2 C36 Mg2 94.24(8) . . . . ?
C26 K2 C36 Mg2 162.55(8) . . . . ?
N5 K2 C36 Li2 -43.4(2) . . . . ?
N4 K2 C36 Li2 143.8(2) . . . . ?
C9 K2 C36 Li2 61.3(2) . . . . ?
C26 K2 C36 Li2 129.6(2) . . . . ?
Si6 N6 C39 C40 162.66(16) . . . . ?
Li2 N6 C39 C40 -90.0(2) . . . . ?
Mg4 N6 C39 C40 5.0(2) . . . . ?
Si6 N6 C39 C42 42.0(3) . . . . ?
Li2 N6 C39 C42 149.3(2) . . . . ?
Mg4 N6 C39 C42 -115.61(19) . . . . ?
Si6 N6 C39 C41 -80.0(2) . . . . ?
Li2 N6 C39 C41 27.3(3) . . . . ?
Mg4 N6 C39 C41 122.35(17) . . . . ?
N6 C39 C40 Mg4 -3.37(15) . . . . ?
C42 C39 C40 Mg4 120.62(17) . . . . ?
C41 C39 C40 Mg4 -123.11(16) . . . . ?
N8 Mg4 C40 C39 -136.94(14) . . . . ?
N6 Mg4 C40 C39 2.75(12) . . . . ?
C43 Mg4 C40 C39 91.53(16) . . . . ?
N7 Si7 C43 Mg4 -71.05(17) . . . . ?
C44 Si7 C43 Mg4 162.78(15) . . . . ?
C45 Si7 C43 Mg4 50.31(18) . . . . ?
N7 Si7 C43 Li2 -31.77(13) . . . . ?
C44 Si7 C43 Li2 -157.94(14) . . . . ?
C45 Si7 C43 Li2 89.59(14) . . . . ?
N7 Si7 C43 K1 142.80(18) . . . . ?
C44 Si7 C43 K1 16.6(2) . . . . ?
C45 Si7 C43 K1 -95.8(2) . . . . ?
N8 Mg4 C43 Si7 -143.05(14) . . . . ?
N6 Mg4 C43 Si7 43.42(18) . . . . ?
C40 Mg4 C43 Si7 -18.3(2) . . . . ?
N8 Mg4 C43 Li2 177.02(13) . . . . ?
N6 Mg4 C43 Li2 3.50(13) . . . . ?
C40 Mg4 C43 Li2 -58.27(15) . . . . ?
N8 Mg4 C43 K1 18.81(9) . . . . ?
N6 Mg4 C43 K1 -154.72(6) . . . . ?
C40 Mg4 C43 K1 143.51(8) . . . . ?
N7 Li2 C43 Si7 26.60(11) . . . . ?
N6 Li2 C43 Si7 -152.41(19) . . . . ?
C36 Li2 C43 Si7 127.68(14) . . . . ?
N7 Li2 C43 Mg4 175.51(16) . . . . ?
N6 Li2 C43 Mg4 -3.50(13) . . . . ?
C36 Li2 C43 Mg4 -83.41(12) . . . . ?
N7 Li2 C43 K1 -148.61(16) . . . . ?
N6 Li2 C43 K1 32.4(3) . . . . ?
C36 Li2 C43 K1 -47.5(2) . . . . ?
N1 K1 C43 Si7 -29.1(2) . . . . ?
N8 K1 C43 Si7 142.0(2) . . . . ?
C15 K1 C43 Si7 -110.7(2) . . . . ?
N1 K1 C43 Mg4 176.56(6) . . . . ?
N8 K1 C43 Mg4 -12.31(6) . . . . ?
C15 K1 C43 Mg4 94.96(8) . . . . ?
N1 K1 C43 Li2 142.6(2) . . . . ?
N8 K1 C43 Li2 -46.3(2) . . . . ?
C15 K1 C43 Li2 61.0(2) . . . . ?
Si7 N7 C46 C49 161.92(16) . . . . ?
Li2 N7 C46 C49 -90.2(2) . . . . ?
Mg2 N7 C46 C49 4.0(2) . . . . ?
Si7 N7 C46 C48 -80.4(2) . . . . ?
Li2 N7 C46 C48 27.5(3) . . . . ?
Mg2 N7 C46 C48 121.77(17) . . . . ?
Si7 N7 C46 C47 42.0(3) . . . . ?
Li2 N7 C46 C47 149.9(2) . . . . ?
Mg2 N7 C46 C47 -115.83(18) . . . . ?
N7 C46 C49 Mg2 -2.71(15) . . . . ?
C48 C46 C49 Mg2 -122.60(16) . . . . ?
C47 C46 C49 Mg2 120.62(16) . . . . ?
N5 Mg2 C49 C46 -135.94(14) . . . . ?
N7 Mg2 C49 C46 2.21(12) . . . . ?
C36 Mg2 C49 C46 92.14(16) . . . . ?
Si8 N8 C53 C55 -42.2(3) . . . . ?
Mg4 N8 C53 C55 166.46(18) . . . . ?
K1 N8 C53 C55 67.8(2) . . . . ?
Si8 N8 C53 C54 -160.30(17) . . . . ?
Mg4 N8 C53 C54 48.3(2) . . . . ?
K1 N8 C53 C54 -50.4(2) . . . . ?
Si8 N8 C53 C56 81.9(2) . . . . ?
Mg4 N8 C53 C56 -69.4(2) . . . . ?
K1 N8 C53 C56 -168.12(16) . . . . ?
C58 C59 C60 C61 -179.4(5) . . . . ?
C59 C60 C61 C62 -179.9(5) . . . . ?
C60 C61 C62 C63 -175.2(5) . . . . ?
